data_7036233
loop_
_publ_author_name
'Ikeda, Yousuke'
'Kodama, Shintaro'
'Tsuchida, Noriko'
'Ishii, Youichi'

_publ_section_title
;
 Competition between vinylidene rearrangement and 1,2-insertion of
 carbon-disubstituted internal alkynes at a Cp*Ir(iii) complex.
;
_journal_issue 40
_journal_name_full 'Dalton transactions (Cambridge, England : 2003)'
_journal_page_first 17448
_journal_page_last 17452
_journal_paper_doi 10.1039/c5dt02207j
_journal_volume 44
_journal_year 2015
_chemical_formula_moiety 'C67 H39 B Cl2 F28 Ir N'
_chemical_formula_sum 'C67 H39 B Cl2 F28 Ir N'
_chemical_formula_weight 1663.94
_chemical_name_systematic 4c
_space_group_IT_number 2
_symmetry_cell_setting triclinic
_symmetry_Int_Tables_number 2
_symmetry_space_group_name_Hall '-P 1'
_symmetry_space_group_name_H-M 'P -1'
_atom_sites_solution_hydrogens geom
_atom_sites_solution_primary direct
_atom_sites_solution_secondary difmap
_audit_update_record
;
2015-03-06 deposited with the CCDC.
2015-08-20 downloaded from the CCDC.
;
_cell_angle_alpha 88.498(4)
_cell_angle_beta 73.243(4)
_cell_angle_gamma 79.690(3)
_cell_formula_units_Z 2
_cell_length_a 13.6103(14)
_cell_length_b 14.1674(17)
_cell_length_c 17.5443(19)
_cell_measurement_reflns_used 11372
_cell_measurement_temperature 93
_cell_measurement_theta_max 31.27
_cell_measurement_theta_min 2.77
_cell_volume 3185.8(6)
_computing_cell_refinement CrystalClear
_computing_data_collection 'CrystalClear (Rigaku Inc., 2008)'
_computing_data_reduction CrystalClear
_computing_molecular_graphics 'CrystalStructure 4.0'
_computing_publication_material 'CrystalStructure 4.0 (Rigaku, 2010)'
_computing_structure_refinement 'SHELXL97 (Sheldrick, 2008)'
_computing_structure_solution 'DIRDIF99-PATTY (Gould, et al., 1999)'
_diffrn_ambient_temperature 93
_diffrn_detector_area_resol_mean 7.111
_diffrn_measured_fraction_theta_full 0.964
_diffrn_measured_fraction_theta_max 0.964
_diffrn_measurement_device_type 'Rigaku Saturn724'
_diffrn_measurement_method \w
_diffrn_radiation_type 'Mo K\a'
_diffrn_radiation_wavelength 0.71075
_diffrn_reflns_av_R_equivalents 0.0341
_diffrn_reflns_limit_h_max 17
_diffrn_reflns_limit_h_min -17
_diffrn_reflns_limit_k_max 18
_diffrn_reflns_limit_k_min -14
_diffrn_reflns_limit_l_max 16
_diffrn_reflns_limit_l_min -22
_diffrn_reflns_number 26414
_diffrn_reflns_theta_full 27.48
_diffrn_reflns_theta_max 27.48
_diffrn_standards_number 0
_exptl_absorpt_coefficient_mu 2.311
_exptl_absorpt_correction_T_max 0.707
_exptl_absorpt_correction_T_min 0.594
_exptl_absorpt_correction_type numerical
_exptl_absorpt_process_details 'NUMABS (Rigaku, 1999)'
_exptl_crystal_colour yellow
_exptl_crystal_density_diffrn 1.734
_exptl_crystal_density_method 'not measured'
_exptl_crystal_description prism
_exptl_crystal_F_000 1632.00
_exptl_crystal_recrystallization_method 'Re-crystallisation from solvent: CH2Cl2/hexane'
_exptl_crystal_size_max 0.150
_exptl_crystal_size_mid 0.150
_exptl_crystal_size_min 0.150
_refine_diff_density_max 2.600
_refine_diff_density_min -1.260
_refine_ls_extinction_method none
_refine_ls_goodness_of_fit_ref 1.046
_refine_ls_hydrogen_treatment constr
_refine_ls_number_parameters 887
_refine_ls_number_reflns 14095
_refine_ls_number_restraints 0
_refine_ls_R_factor_gt 0.0442
_refine_ls_shift/su_max 0.003
_refine_ls_structure_factor_coef Fsqd
_refine_ls_weighting_details 'w = 1/[\s^2^(Fo^2^)+(0.0520P)^2^+5.3037P] where P=(Fo^2^+2Fc^2^)/3'
_refine_ls_weighting_scheme calc
_refine_ls_wR_factor_ref 0.1078
_reflns_number_gt 12349
_reflns_number_total 14095
_reflns_threshold_expression F^2^>2.0\s(F^2^)
_cod_data_source_file c5dt02207j2.cif
_cod_data_source_block 4c
_cod_depositor_comments 'Adding full bibliography for 7036230--7036235.cif.'
_cod_original_cell_volume 3185.8(7)
_cod_database_code 7036233

loop_
_symmetry_equiv_pos_site_id
_symmetry_equiv_pos_as_xyz
1 +X,+Y,+Z
2 -X,-Y,-Z

loop_
_atom_site_label
_atom_site_type_symbol
_atom_site_fract_x
_atom_site_fract_y
_atom_site_fract_z
_atom_site_U_iso_or_equiv
_atom_site_adp_type
_atom_site_occupancy
_atom_site_symmetry_multiplicity
_atom_site_calc_flag
_atom_site_refinement_flags
Ir1 Ir 1.113185(12) 1.160944(12) 0.283747(9) 0.01695(6) Uani 1.0 2 d .
Cl1 Cl 0.80646(11) 0.75191(8) 0.37569(7) 0.0324(3) Uani 1.0 2 d .
Cl2 Cl 1.20501(9) 0.93198(9) -0.09837(6) 0.0273(3) Uani 1.0 2 d .
F1 F 0.8672(2) 1.10904(18) 0.46574(15) 0.0262(6) Uani 1.0 2 d .
F2 F 0.8662(3) 1.2507(2) 0.56522(15) 0.0294(6) Uani 1.0 2 d .
F3 F 0.9586(3) 1.4011(2) 0.51235(16) 0.0319(7) Uani 1.0 2 d .
F4 F 1.0302(2) 1.43082(18) 0.35372(16) 0.0273(6) Uani 1.0 2 d .
F5 F 0.5461(3) 1.0339(2) 0.17105(18) 0.0379(8) Uani 1.0 2 d .
F6 F 0.4621(2) 1.11308(19) 0.2804(2) 0.0404(8) Uani 1.0 2 d .
F7 F 0.62728(19) 1.06453(18) 0.25389(16) 0.0249(6) Uani 1.0 2 d .
F8 F 0.3713(3) 0.9518(3) 0.53156(18) 0.0474(9) Uani 1.0 2 d .
F9 F 0.4961(3) 0.8373(3) 0.53236(18) 0.0505(10) Uani 1.0 2 d .
F10 F 0.3506(3) 0.8060(3) 0.52393(17) 0.0411(8) Uani 1.0 2 d .
F11 F 0.7872(3) 0.5346(3) 0.44719(19) 0.0422(8) Uani 1.0 2 d .
F12 F 0.6293(3) 0.5807(3) 0.51736(19) 0.0518(10) Uani 1.0 2 d .
F13 F 0.6999(3) 0.4308(3) 0.50786(19) 0.0458(9) Uani 1.0 2 d .
F14 F 0.6136(5) 0.3031(4) 0.1991(3) 0.0422(13) Uiso 0.7000 2 d .
F15 F 0.5351(5) 0.2679(4) 0.3297(3) 0.0432(13) Uiso 0.7000 2 d .
F16 F 0.6875(5) 0.2405(4) 0.2855(4) 0.0455(16) Uiso 0.7000 2 d .
F17 F 0.3676(4) 0.8402(3) 0.0232(3) 0.0719(14) Uani 1.0 2 d .
F18 F 0.4441(4) 0.7063(4) -0.0315(2) 0.0752(14) Uani 1.0 2 d .
F19 F 0.2790(3) 0.7368(3) 0.0074(3) 0.0603(11) Uani 1.0 2 d .
F20 F 0.1907(4) 0.5069(4) 0.2366(3) 0.0337(11) Uiso 0.7000 2 d .
F21 F 0.1152(3) 0.6495(3) 0.29840(17) 0.0437(9) Uani 1.0 2 d .
F22 F 0.2208(3) 0.5450(3) 0.34091(17) 0.0356(7) Uani 1.0 2 d .
F23 F 1.0285(2) 0.72661(19) 0.06650(15) 0.0268(6) Uani 1.0 2 d .
F24 F 0.9183(2) 0.81660(19) 0.16162(16) 0.0297(7) Uani 1.0 2 d .
F25 F 0.9850(3) 0.6729(3) 0.18494(17) 0.0350(7) Uani 1.0 2 d .
F26 F 0.8653(3) 0.5960(3) -0.10843(16) 0.0375(8) Uani 1.0 2 d .
F27 F 0.7211(3) 0.5476(3) -0.06290(17) 0.0405(8) Uani 1.0 2 d .
F28 F 0.8604(4) 0.4635(3) -0.04789(19) 0.0615(12) Uani 1.0 2 d .
F29 F 0.1635(6) 0.5379(6) 0.2286(5) 0.0081(15) Uiso 0.3000 2 d .
F30 F 0.5709(7) 0.3061(6) 0.2134(5) 0.0143(17) Uiso 0.3000 2 d .
F31 F 0.5115(9) 0.2847(8) 0.3085(7) 0.030(3) Uiso 0.3000 2 d .
F32 F 0.7036(8) 0.2455(7) 0.2581(7) 0.020(3) Uiso 0.3000 2 d .
N1 N 0.9576(3) 1.2542(3) 0.1981(2) 0.0157(7) Uani 1.0 2 d .
C1 C 0.9658(3) 1.1213(3) 0.2915(3) 0.0175(9) Uani 1.0 2 d .
C2 C 1.0138(3) 1.1563(3) 0.2113(3) 0.0150(8) Uani 1.0 2 d .
C3 C 0.9284(4) 1.0278(3) 0.3106(3) 0.0181(9) Uani 1.0 2 d .
C4 C 0.9874(4) 0.9503(4) 0.3370(4) 0.0354(13) Uani 1.0 2 d .
C5 C 0.9502(5) 0.8647(4) 0.3558(4) 0.0358(13) Uani 1.0 2 d .
C6 C 0.8536(4) 0.8584(3) 0.3498(3) 0.0197(9) Uani 1.0 2 d .
C7 C 0.7925(4) 0.9342(3) 0.3250(3) 0.0214(9) Uani 1.0 2 d .
C8 C 0.8313(4) 1.0188(3) 0.3051(3) 0.0186(9) Uani 1.0 2 d .
C9 C 1.0573(3) 1.0975(3) 0.1357(3) 0.0171(8) Uani 1.0 2 d .
C10 C 1.1177(4) 1.1388(3) 0.0692(3) 0.0207(9) Uani 1.0 2 d .
C11 C 1.1628(4) 1.0889(4) -0.0025(3) 0.0221(9) Uani 1.0 2 d .
C12 C 1.1481(4) 0.9957(3) -0.0082(3) 0.0198(9) Uani 1.0 2 d .
C13 C 1.0905(4) 0.9527(4) 0.0555(3) 0.0246(10) Uani 1.0 2 d .
C14 C 1.0443(4) 1.0030(3) 0.1276(3) 0.0203(9) Uani 1.0 2 d .
C15 C 0.9511(3) 1.1935(3) 0.3515(3) 0.0174(9) Uani 1.0 2 d .
C16 C 0.9084(4) 1.1865(3) 0.4359(3) 0.0204(9) Uani 1.0 2 d .
C17 C 0.9076(4) 1.2565(4) 0.4864(3) 0.0231(10) Uani 1.0 2 d .
C18 C 0.9529(4) 1.3392(4) 0.4580(3) 0.0236(10) Uani 1.0 2 d .
C19 C 0.9900(4) 1.3515(3) 0.3803(3) 0.0209(9) Uani 1.0 2 d .
C20 C 0.9880(3) 1.2829(3) 0.3200(3) 0.0171(8) Uani 1.0 2 d .
C21 C 0.9494(3) 1.3226(3) 0.2531(3) 0.0178(9) Uani 1.0 2 d .
C22 C 0.8997(4) 1.4151(3) 0.2463(3) 0.0218(9) Uani 1.0 2 d .
C23 C 0.8575(4) 1.4371(4) 0.1833(3) 0.0256(10) Uani 1.0 2 d .
C24 C 0.8609(4) 1.3638(4) 0.1306(3) 0.0244(10) Uani 1.0 2 d .
C25 C 0.9109(4) 1.2725(3) 0.1395(3) 0.0197(9) Uani 1.0 2 d .
C26 C 1.2245(4) 1.1070(4) 0.3545(4) 0.0340(12) Uani 1.0 2 d .
C27 C 1.2415(4) 1.1958(4) 0.3237(4) 0.0326(12) Uani 1.0 2 d .
C28 C 1.2724(5) 1.1837(5) 0.2363(4) 0.0400(13) Uiso 1.0 2 d .
C29 C 1.2699(5) 1.0823(4) 0.2241(4) 0.0372(12) Uiso 1.0 2 d .
C30 C 1.2420(4) 1.0416(4) 0.2958(5) 0.0470(16) Uani 1.0 2 d .
C31 C 1.1922(5) 1.0937(7) 0.4458(4) 0.066(3) Uani 1.0 2 d .
C32 C 1.2425(6) 1.2873(5) 0.3656(6) 0.068(3) Uani 1.0 2 d .
C33 C 1.3129(6) 1.2521(8) 0.1740(6) 0.101(4) Uani 1.0 2 d .
C34 C 1.3063(5) 1.0304(8) 0.1448(5) 0.094(4) Uani 1.0 2 d .
C35 C 1.2460(6) 0.9327(5) 0.3078(6) 0.076(3) Uani 1.0 2 d .
C36 C 0.5376(3) 0.7730(3) 0.2855(3) 0.0150(8) Uani 1.0 2 d .
C37 C 0.5521(3) 0.8598(3) 0.2486(3) 0.0174(8) Uani 1.0 2 d .
C38 C 0.5206(4) 0.9475(3) 0.2907(3) 0.0214(9) Uani 1.0 2 d .
C39 C 0.4765(4) 0.9518(3) 0.3721(3) 0.0214(9) Uani 1.0 2 d .
C40 C 0.4599(4) 0.8658(4) 0.4104(3) 0.0222(9) Uani 1.0 2 d .
C41 C 0.4878(4) 0.7790(3) 0.3675(3) 0.0185(9) Uani 1.0 2 d .
C42 C 0.5384(4) 1.0392(3) 0.2487(3) 0.0228(10) Uani 1.0 2 d .
C43 C 0.4187(4) 0.8658(4) 0.4985(3) 0.0300(11) Uani 1.0 2 d .
C44 C 0.5945(3) 0.5773(3) 0.2866(3) 0.0165(8) Uani 1.0 2 d .
C45 C 0.6314(4) 0.5814(3) 0.3529(3) 0.0170(8) Uani 1.0 2 d .
C46 C 0.6558(4) 0.5002(3) 0.3953(3) 0.0198(9) Uani 1.0 2 d .
C47 C 0.6464(4) 0.4101(3) 0.3713(3) 0.0215(9) Uani 1.0 2 d .
C48 C 0.6138(4) 0.4043(3) 0.3039(3) 0.0217(9) Uani 1.0 2 d .
C49 C 0.5868(4) 0.4857(3) 0.2640(3) 0.0183(9) Uani 1.0 2 d .
C50 C 0.6915(4) 0.5109(4) 0.4669(3) 0.0282(11) Uani 1.0 2 d .
C51 C 0.6067(5) 0.3072(4) 0.2772(3) 0.0299(11) Uani 1.0 2 d .
C52 C 0.4669(4) 0.6669(3) 0.2023(3) 0.0169(8) Uani 1.0 2 d .
C53 C 0.4559(4) 0.7077(3) 0.1314(3) 0.0195(9) Uani 1.0 2 d .
C54 C 0.3669(4) 0.7068(3) 0.1064(3) 0.0215(9) Uani 1.0 2 d .
C55 C 0.2845(4) 0.6670(4) 0.1531(3) 0.0239(10) Uani 1.0 2 d .
C56 C 0.2923(4) 0.6291(3) 0.2258(3) 0.0212(9) Uani 1.0 2 d .
C57 C 0.3817(4) 0.6289(3) 0.2485(3) 0.0182(9) Uani 1.0 2 d .
C58 C 0.3637(4) 0.7476(4) 0.0270(3) 0.0332(12) Uani 1.0 2 d .
C59 C 0.2032(4) 0.5849(4) 0.2752(3) 0.0297(11) Uani 1.0 2 d .
C60 C 0.6773(3) 0.6666(3) 0.1610(3) 0.0152(8) Uani 1.0 2 d .
C61 C 0.7616(3) 0.7021(3) 0.1720(3) 0.0163(8) Uani 1.0 2 d .
C62 C 0.8754(4) 0.6402(3) 0.0437(3) 0.0176(9) Uani 1.0 2 d .
C63 C 0.8589(4) 0.6887(3) 0.1151(3) 0.0176(9) Uani 1.0 2 d .
C64 C 0.7925(4) 0.6053(3) 0.0307(3) 0.0179(9) Uani 1.0 2 d .
C65 C 0.6959(4) 0.6173(3) 0.0885(3) 0.0165(8) Uani 1.0 2 d .
C66 C 0.9466(4) 0.7260(3) 0.1323(3) 0.0212(9) Uani 1.0 2 d .
C67 C 0.8092(4) 0.5526(4) -0.0466(3) 0.0241(10) Uani 1.0 2 d .
B1 B 0.5682(4) 0.6715(3) 0.2339(3) 0.0144(9) Uani 1.0 2 d .
H4 H 1.0537 0.9558 0.3423 0.0425 Uiso 1.0 2 calc R
H5 H 0.9914 0.8115 0.3726 0.0430 Uiso 1.0 2 calc R
H7 H 0.7254 0.9288 0.3216 0.0257 Uiso 1.0 2 calc R
H8 H 0.7902 1.0714 0.2875 0.0223 Uiso 1.0 2 calc R
H10 H 1.1279 1.2029 0.0736 0.0248 Uiso 1.0 2 calc R
H11 H 1.2032 1.1182 -0.0471 0.0265 Uiso 1.0 2 calc R
H13 H 1.0820 0.8883 0.0505 0.0295 Uiso 1.0 2 calc R
H14 H 1.0038 0.9730 0.1717 0.0244 Uiso 1.0 2 calc R
H22 H 0.8944 1.4634 0.2846 0.0262 Uiso 1.0 2 calc R
H23 H 0.8268 1.5012 0.1762 0.0308 Uiso 1.0 2 calc R
H24 H 0.8290 1.3767 0.0890 0.0293 Uiso 1.0 2 calc R
H25 H 0.9127 1.2220 0.1043 0.0236 Uiso 1.0 2 calc R
H31A H 1.2458 1.0466 0.4599 0.0791 Uiso 1.0 2 calc R
H31B H 1.1255 1.0709 0.4622 0.0791 Uiso 1.0 2 calc R
H31C H 1.1848 1.1553 0.4730 0.0791 Uiso 1.0 2 calc R
H32A H 1.2969 1.2757 0.3928 0.0816 Uiso 1.0 2 calc R
H32B H 1.1745 1.3079 0.4047 0.0816 Uiso 1.0 2 calc R
H32C H 1.2567 1.3374 0.3265 0.0816 Uiso 1.0 2 calc R
H33A H 1.2734 1.2578 0.1349 0.1217 Uiso 1.0 2 calc R
H33B H 1.3868 1.2282 0.1472 0.1217 Uiso 1.0 2 calc R
H33C H 1.3052 1.3151 0.1989 0.1217 Uiso 1.0 2 calc R
H34A H 1.2517 0.9973 0.1383 0.1133 Uiso 1.0 2 calc R
H34B H 1.3697 0.9833 0.1418 0.1133 Uiso 1.0 2 calc R
H34C H 1.3215 1.0766 0.1023 0.1133 Uiso 1.0 2 calc R
H35A H 1.1993 0.9219 0.3601 0.0911 Uiso 1.0 2 calc R
H35B H 1.3175 0.9016 0.3047 0.0911 Uiso 1.0 2 calc R
H35C H 1.2237 0.9053 0.2661 0.0911 Uiso 1.0 2 calc R
H37 H 0.5845 0.8593 0.1928 0.0209 Uiso 1.0 2 calc R
H39 H 0.4580 1.0111 0.4011 0.0257 Uiso 1.0 2 calc R
H41 H 0.4726 0.7221 0.3947 0.0222 Uiso 1.0 2 calc R
H45 H 0.6403 0.6417 0.3696 0.0203 Uiso 1.0 2 calc R
H47 H 0.6618 0.3544 0.4002 0.0258 Uiso 1.0 2 calc R
H49 H 0.5622 0.4792 0.2193 0.0219 Uiso 1.0 2 calc R
H53 H 0.5104 0.7371 0.0989 0.0234 Uiso 1.0 2 calc R
H55 H 0.2245 0.6655 0.1361 0.0286 Uiso 1.0 2 calc R
H57 H 0.3852 0.6015 0.2979 0.0218 Uiso 1.0 2 calc R
H61 H 0.7524 0.7366 0.2200 0.0195 Uiso 1.0 2 calc R
H62 H 0.9416 0.6311 0.0047 0.0211 Uiso 1.0 2 calc R
H65 H 0.6410 0.5912 0.0785 0.0198 Uiso 1.0 2 calc R

loop_
_atom_site_aniso_label
_atom_site_aniso_U_11
_atom_site_aniso_U_22
_atom_site_aniso_U_33
_atom_site_aniso_U_12
_atom_site_aniso_U_13
_atom_site_aniso_U_23
Ir1 0.01188(8) 0.01965(9) 0.01920(9) -0.00242(6) -0.00436(6) -0.00138(6)
Cl1 0.0531(8) 0.0206(6) 0.0306(7) -0.0184(6) -0.0168(6) 0.0072(5)
Cl2 0.0274(6) 0.0335(6) 0.0185(6) -0.0042(5) -0.0033(5) -0.0047(5)
F1 0.0334(15) 0.0237(14) 0.0230(14) -0.0120(12) -0.0070(12) 0.0066(11)
F2 0.0310(15) 0.0385(16) 0.0175(13) -0.0082(13) -0.0039(11) 0.0007(12)
F3 0.0364(17) 0.0333(16) 0.0256(15) -0.0106(13) -0.0043(12) -0.0114(12)
F4 0.0283(15) 0.0207(14) 0.0308(15) -0.0111(11) -0.0005(12) -0.0050(11)
F5 0.055(2) 0.0280(16) 0.0464(19) -0.0200(14) -0.0332(16) 0.0169(14)
F6 0.0154(14) 0.0157(14) 0.084(3) 0.0010(11) -0.0075(15) 0.0036(14)
F7 0.0149(13) 0.0227(14) 0.0395(16) -0.0053(10) -0.0104(11) 0.0021(12)
F8 0.063(3) 0.0373(18) 0.0294(17) 0.0091(16) -0.0028(16) -0.0160(14)
F9 0.046(2) 0.076(3) 0.0269(17) 0.0122(18) -0.0192(15) -0.0081(16)
F10 0.048(2) 0.0431(19) 0.0246(15) -0.0098(15) 0.0019(14) -0.0016(13)
F11 0.047(2) 0.048(2) 0.0461(19) -0.0189(16) -0.0302(16) 0.0077(15)
F12 0.061(3) 0.059(3) 0.0321(18) 0.0209(18) -0.0238(16) -0.0205(16)
F13 0.071(3) 0.0422(19) 0.0375(18) -0.0175(17) -0.0330(17) 0.0200(15)
F17 0.132(5) 0.047(3) 0.065(3) -0.038(3) -0.063(3) 0.032(2)
F18 0.064(3) 0.118(4) 0.0239(18) 0.025(3) -0.0075(17) 0.014(2)
F19 0.058(3) 0.089(3) 0.056(3) -0.030(3) -0.043(2) 0.033(2)
F21 0.0169(15) 0.079(3) 0.0297(16) -0.0020(15) -0.0019(12) -0.0024(16)
F22 0.0260(15) 0.0514(19) 0.0300(16) -0.0172(14) -0.0036(12) 0.0085(14)
F23 0.0167(13) 0.0296(15) 0.0291(15) -0.0082(11) 0.0041(11) -0.0063(12)
F24 0.0249(15) 0.0279(15) 0.0339(16) -0.0089(12) -0.0008(12) -0.0141(12)
F25 0.0286(16) 0.0473(18) 0.0378(17) -0.0124(13) -0.0207(13) 0.0122(14)
F26 0.0431(18) 0.051(2) 0.0177(14) -0.0210(15) -0.0006(13) -0.0027(13)
F27 0.0368(18) 0.063(3) 0.0249(15) -0.0204(16) -0.0046(13) -0.0167(15)
F28 0.115(4) 0.0280(18) 0.0335(18) 0.0272(19) -0.032(2) -0.0168(15)
N1 0.0127(16) 0.0163(17) 0.0163(17) -0.0019(13) -0.0021(13) 0.0038(14)
C1 0.0103(18) 0.022(3) 0.021(3) -0.0029(16) -0.0064(16) 0.0053(17)
C2 0.0125(19) 0.0130(19) 0.021(2) -0.0019(15) -0.0069(16) 0.0019(16)
C3 0.018(2) 0.019(2) 0.016(2) 0.0009(16) -0.0062(16) 0.0017(16)
C4 0.030(3) 0.026(3) 0.062(4) -0.009(2) -0.032(3) 0.015(3)
C5 0.042(3) 0.024(3) 0.053(4) -0.009(3) -0.030(3) 0.017(3)
C6 0.028(3) 0.017(2) 0.017(2) -0.0083(17) -0.0086(17) 0.0035(17)
C7 0.021(3) 0.020(3) 0.024(3) -0.0058(17) -0.0072(18) 0.0022(18)
C8 0.015(2) 0.0131(19) 0.025(3) 0.0019(15) -0.0028(17) 0.0004(17)
C9 0.0145(19) 0.018(2) 0.019(2) -0.0013(16) -0.0059(16) 0.0007(17)
C10 0.023(3) 0.021(3) 0.019(3) -0.0052(17) -0.0068(17) 0.0044(17)
C11 0.019(3) 0.024(3) 0.021(3) -0.0047(17) -0.0030(17) 0.0067(18)
C12 0.014(2) 0.023(3) 0.019(3) 0.0006(16) -0.0026(16) -0.0047(17)
C13 0.025(3) 0.021(3) 0.027(3) -0.0100(18) -0.0031(19) -0.0029(19)
C14 0.020(2) 0.016(2) 0.023(3) -0.0039(16) -0.0016(17) -0.0029(17)
C15 0.0077(18) 0.020(2) 0.023(3) -0.0005(15) -0.0032(15) 0.0014(17)
C16 0.0137(19) 0.022(3) 0.025(3) -0.0049(16) -0.0046(17) 0.0071(18)
C17 0.018(2) 0.032(3) 0.017(3) -0.0034(18) -0.0026(17) -0.0000(19)
C18 0.019(3) 0.027(3) 0.025(3) -0.0050(18) -0.0061(18) -0.0073(19)
C19 0.018(2) 0.019(2) 0.025(3) -0.0042(17) -0.0032(17) -0.0035(18)
C20 0.0121(19) 0.017(2) 0.020(3) -0.0039(15) -0.0006(16) -0.0023(16)
C21 0.0120(19) 0.018(2) 0.020(3) -0.0038(15) 0.0010(16) 0.0024(17)
C22 0.019(2) 0.018(2) 0.024(3) -0.0028(17) 0.0006(17) 0.0015(18)
C23 0.020(3) 0.017(3) 0.033(3) 0.0027(17) -0.0011(19) 0.0070(19)
C24 0.023(3) 0.022(3) 0.026(3) -0.0003(18) -0.0058(18) 0.0103(19)
C25 0.019(2) 0.018(2) 0.021(3) -0.0036(16) -0.0041(17) 0.0044(17)
C26 0.015(3) 0.045(4) 0.041(3) -0.001(2) -0.012(2) 0.019(3)
C27 0.018(3) 0.026(3) 0.060(4) 0.0026(19) -0.024(3) -0.017(3)
C30 0.015(3) 0.029(3) 0.101(6) 0.000(2) -0.025(3) 0.001(3)
C31 0.035(4) 0.108(7) 0.050(4) -0.005(4) -0.012(3) 0.036(4)
C32 0.042(4) 0.051(4) 0.120(7) -0.001(3) -0.038(5) -0.032(5)
C33 0.026(4) 0.147(9) 0.134(8) -0.031(5) -0.027(5) 0.108(7)
C34 0.025(4) 0.173(10) 0.077(6) 0.028(5) -0.023(4) -0.064(6)
C35 0.036(4) 0.033(4) 0.167(9) -0.002(3) -0.046(5) 0.001(5)
C36 0.0121(18) 0.0117(19) 0.021(2) -0.0003(15) -0.0056(16) -0.0050(16)
C37 0.0147(19) 0.017(2) 0.020(2) -0.0021(16) -0.0053(16) 0.0003(17)
C38 0.014(2) 0.017(2) 0.035(3) -0.0020(16) -0.0089(18) -0.0020(18)
C39 0.018(2) 0.019(3) 0.028(3) -0.0009(17) -0.0088(18) -0.0079(18)
C40 0.021(3) 0.024(3) 0.022(3) 0.0008(18) -0.0097(18) -0.0041(18)
C41 0.016(2) 0.018(2) 0.020(3) -0.0006(16) -0.0050(16) -0.0014(17)
C42 0.013(2) 0.015(2) 0.042(3) -0.0019(16) -0.0120(19) 0.0003(19)
C43 0.028(3) 0.033(3) 0.024(3) 0.005(2) -0.006(2) -0.008(2)
C44 0.016(2) 0.0120(19) 0.021(3) -0.0033(15) -0.0030(16) -0.0002(16)
C45 0.019(2) 0.018(2) 0.016(2) -0.0077(16) -0.0056(16) -0.0001(16)
C46 0.021(3) 0.019(2) 0.020(3) -0.0052(17) -0.0048(17) 0.0018(17)
C47 0.026(3) 0.018(2) 0.020(3) -0.0038(17) -0.0059(18) 0.0070(17)
C48 0.023(3) 0.015(2) 0.024(3) -0.0032(17) -0.0028(18) -0.0001(17)
C49 0.019(2) 0.017(2) 0.017(2) -0.0034(16) -0.0027(16) -0.0021(16)
C50 0.034(3) 0.026(3) 0.025(3) -0.002(2) -0.013(2) 0.002(2)
C51 0.043(3) 0.015(3) 0.033(3) -0.008(2) -0.012(3) 0.0029(19)
C52 0.018(2) 0.0138(19) 0.018(2) 0.0009(15) -0.0057(16) -0.0055(16)
C53 0.021(3) 0.015(2) 0.023(3) -0.0029(16) -0.0057(17) 0.0007(17)
C54 0.028(3) 0.019(3) 0.020(3) -0.0011(18) -0.0106(18) -0.0004(17)
C55 0.018(3) 0.029(3) 0.025(3) -0.0025(18) -0.0061(18) -0.0053(19)
C56 0.016(2) 0.020(3) 0.025(3) -0.0005(16) -0.0025(17) -0.0078(18)
C57 0.018(2) 0.019(2) 0.016(2) -0.0032(16) -0.0029(16) -0.0051(16)
C58 0.031(3) 0.040(3) 0.032(3) -0.005(3) -0.015(3) 0.005(3)
C59 0.022(3) 0.044(3) 0.023(3) -0.012(2) -0.0009(19) -0.009(3)
C60 0.018(2) 0.0114(18) 0.015(2) 0.0004(15) -0.0050(16) 0.0024(15)
C61 0.018(2) 0.015(2) 0.015(2) -0.0021(16) -0.0050(16) -0.0007(16)
C62 0.019(2) 0.015(2) 0.015(2) -0.0008(16) -0.0008(16) 0.0001(16)
C63 0.017(2) 0.016(2) 0.019(2) -0.0032(16) -0.0046(16) 0.0032(16)
C64 0.025(3) 0.0135(19) 0.014(2) -0.0019(16) -0.0048(17) 0.0014(16)
C65 0.019(2) 0.0138(19) 0.016(2) -0.0019(15) -0.0048(16) 0.0029(16)
C66 0.019(2) 0.021(3) 0.021(3) -0.0019(17) -0.0025(17) -0.0035(18)
C67 0.030(3) 0.023(3) 0.018(3) -0.0042(19) -0.0035(18) -0.0009(18)
B1 0.015(2) 0.013(2) 0.015(3) -0.0023(17) -0.0039(17) -0.0036(17)

loop_
_atom_type_symbol
_atom_type_description
_atom_type_scat_dispersion_real
_atom_type_scat_dispersion_imag
_atom_type_scat_source
C C 0.0033 0.0016
;
International Tables for Crystallography
(1992, Vol. C, Tables 4.2.6.8 and 6.1.1.4)
;
H H 0.0000 0.0000
;
International Tables for Crystallography
(1992, Vol. C, Table 6.1.1.4)
;
Cl Cl 0.1484 0.1585
;
International Tables for Crystallography
(1992, Vol. C, Tables 4.2.6.8 and 6.1.1.4)
;
F F 0.0171 0.0103
;
International Tables for Crystallography
(1992, Vol. C, Tables 4.2.6.8 and 6.1.1.4)
;
Ir Ir -1.4442 7.9887
;
International Tables for Crystallography
(1992, Vol. C, Tables 4.2.6.8 and 6.1.1.4)
;
N N 0.0061 0.0033
;
International Tables for Crystallography
(1992, Vol. C, Tables 4.2.6.8 and 6.1.1.4)
;
B B 0.0013 0.0007
;
International Tables for Crystallography
(1992, Vol. C, Tables 4.2.6.8 and 6.1.1.4)
;

loop_
_geom_angle_atom_site_label_1
_geom_angle_atom_site_label_2
_geom_angle_atom_site_label_3
_geom_angle
_geom_angle_publ_flag
C1 Ir1 C2 40.73(16) yes
C1 Ir1 C15 38.98(17) yes
C1 Ir1 C20 69.19(17) yes
C1 Ir1 C26 128.53(18) yes
C1 Ir1 C27 158.64(18) yes
C1 Ir1 C28 161.1(2) yes
C1 Ir1 C29 128.2(2) yes
C1 Ir1 C30 116.61(19) yes
C2 Ir1 C15 68.33(16) yes
C2 Ir1 C20 73.48(17) yes
C2 Ir1 C26 158.68(19) yes
C2 Ir1 C27 159.73(18) yes
C2 Ir1 C28 122.7(2) yes
C2 Ir1 C29 109.8(2) yes
C2 Ir1 C30 126.0(3) yes
C15 Ir1 C20 40.12(16) yes
C15 Ir1 C26 115.33(17) yes
C15 Ir1 C27 124.29(18) yes
C15 Ir1 C28 157.1(2) yes
C15 Ir1 C29 162.11(19) yes
C15 Ir1 C30 130.54(19) yes
C20 Ir1 C26 123.78(19) yes
C20 Ir1 C27 105.53(18) yes
C20 Ir1 C28 119.71(19) yes
C20 Ir1 C29 157.74(19) yes
C20 Ir1 C30 157.6(3) yes
C26 Ir1 C27 36.4(2) yes
C26 Ir1 C28 62.7(2) yes
C26 Ir1 C29 59.7(2) yes
C26 Ir1 C30 34.7(3) yes
C27 Ir1 C28 39.5(3) yes
C27 Ir1 C29 63.5(3) yes
C27 Ir1 C30 60.6(2) yes
C28 Ir1 C29 39.3(3) yes
C28 Ir1 C30 62.3(2) yes
C29 Ir1 C30 35.3(3) yes
F30 F14 C51 77.6(12) yes
F31 F15 C51 79.3(12) yes
F32 F16 C51 85.6(14) yes
F29 F20 C59 75.7(11) yes
F20 F29 C59 80.4(12) yes
F14 F30 F31 127.2(14) yes
F14 F30 C51 78.5(13) yes
F31 F30 C51 51.5(6) yes
F15 F31 F30 121.3(13) yes
F15 F31 C51 75.6(13) yes
F30 F31 C51 51.4(6) yes
F16 F32 C51 74.6(13) yes
C2 N1 C21 115.2(4) yes
C2 N1 C25 123.4(4) yes
C21 N1 C25 121.2(4) yes
Ir1 C1 C2 68.6(3) yes
Ir1 C1 C3 131.1(3) yes
Ir1 C1 C15 70.9(3) yes
C2 C1 C3 127.0(4) yes
C2 C1 C15 110.6(4) yes
C3 C1 C15 122.2(4) yes
Ir1 C2 N1 112.8(3) yes
Ir1 C2 C1 70.7(3) yes
Ir1 C2 C9 117.6(3) yes
N1 C2 C1 111.5(3) yes
N1 C2 C9 111.6(4) yes
C1 C2 C9 126.5(4) yes
C1 C3 C4 121.7(5) yes
C1 C3 C8 119.6(4) yes
C4 C3 C8 118.7(5) yes
C3 C4 C5 120.6(6) yes
C4 C5 C6 119.1(5) yes
Cl1 C6 C5 118.8(4) yes
Cl1 C6 C7 119.5(4) yes
C5 C6 C7 121.7(5) yes
C6 C7 C8 118.6(5) yes
C3 C8 C7 121.2(4) yes
C2 C9 C10 117.8(4) yes
C2 C9 C14 124.3(4) yes
C10 C9 C14 117.9(4) yes
C9 C10 C11 121.7(5) yes
C10 C11 C12 118.8(4) yes
Cl2 C12 C11 119.1(3) yes
Cl2 C12 C13 119.7(4) yes
C11 C12 C13 121.2(4) yes
C12 C13 C14 120.1(5) yes
C9 C14 C13 120.4(4) yes
Ir1 C15 C1 70.1(2) yes
Ir1 C15 C16 127.1(4) yes
Ir1 C15 C20 70.2(2) yes
C1 C15 C16 127.3(4) yes
C1 C15 C20 114.0(4) yes
C16 C15 C20 118.7(4) yes
F1 C16 C15 119.9(4) yes
F1 C16 C17 118.8(4) yes
C15 C16 C17 121.3(5) yes
F2 C17 C16 121.3(5) yes
F2 C17 C18 117.7(5) yes
C16 C17 C18 121.1(4) yes
F3 C18 C17 117.6(4) yes
F3 C18 C19 122.1(5) yes
C17 C18 C19 120.4(5) yes
F4 C19 C18 120.1(5) yes
F4 C19 C20 117.0(4) yes
C18 C19 C20 122.8(5) yes
Ir1 C20 C15 69.7(2) yes
Ir1 C20 C19 119.7(4) yes
Ir1 C20 C21 112.5(3) yes
C15 C20 C19 115.2(4) yes
C15 C20 C21 114.2(4) yes
C19 C20 C21 116.9(4) yes
N1 C21 C20 112.2(4) yes
N1 C21 C22 120.0(5) yes
C20 C21 C22 127.5(4) yes
C21 C22 C23 119.6(5) yes
C22 C23 C24 119.1(4) yes
C23 C24 C25 119.3(5) yes
N1 C25 C24 120.4(5) yes
Ir1 C26 C27 69.8(4) yes
Ir1 C26 C30 73.3(4) yes
Ir1 C26 C31 124.6(4) yes
C27 C26 C30 110.9(6) yes
C27 C26 C31 120.2(6) yes
C30 C26 C31 128.9(6) yes
Ir1 C27 C26 73.8(4) yes
Ir1 C27 C28 69.2(4) yes
Ir1 C27 C32 126.9(4) yes
C26 C27 C28 106.5(5) yes
C26 C27 C32 129.9(6) yes
C28 C27 C32 123.2(6) yes
Ir1 C28 C27 71.3(3) yes
Ir1 C28 C29 71.4(4) yes
Ir1 C28 C33 127.8(5) yes
C27 C28 C29 103.4(5) yes
C27 C28 C33 129.1(7) yes
C29 C28 C33 126.9(6) yes
Ir1 C29 C28 69.3(3) yes
Ir1 C29 C30 75.1(3) yes
Ir1 C29 C34 127.7(5) yes
C28 C29 C30 108.9(6) yes
C28 C29 C34 124.8(6) yes
C30 C29 C34 125.9(7) yes
Ir1 C30 C26 72.0(3) yes
Ir1 C30 C29 69.6(4) yes
Ir1 C30 C35 132.0(5) yes
C26 C30 C29 110.3(6) yes
C26 C30 C35 124.8(7) yes
C29 C30 C35 124.2(7) yes
C37 C36 C41 115.9(4) yes
C37 C36 B1 121.4(4) yes
C41 C36 B1 122.4(4) yes
C36 C37 C38 122.3(4) yes
C37 C38 C39 121.0(4) yes
C37 C38 C42 120.5(4) yes
C39 C38 C42 118.4(4) yes
C38 C39 C40 117.7(4) yes
C39 C40 C41 120.8(4) yes
C39 C40 C43 119.7(5) yes
C41 C40 C43 119.3(4) yes
C36 C41 C40 122.0(4) yes
F5 C42 F6 107.1(4) yes
F5 C42 F7 106.7(4) yes
F5 C42 C38 113.2(4) yes
F6 C42 F7 105.9(4) yes
F6 C42 C38 112.3(4) yes
F7 C42 C38 111.2(4) yes
F8 C43 F9 105.2(5) yes
F8 C43 F10 106.8(4) yes
F8 C43 C40 113.9(4) yes
F9 C43 F10 106.2(4) yes
F9 C43 C40 111.2(4) yes
F10 C43 C40 112.9(5) yes
C45 C44 C49 115.4(4) yes
C45 C44 B1 123.6(4) yes
C49 C44 B1 120.9(4) yes
C44 C45 C46 122.6(5) yes
C45 C46 C47 120.4(5) yes
C45 C46 C50 119.4(5) yes
C47 C46 C50 120.3(4) yes
C46 C47 C48 117.8(4) yes
C47 C48 C49 121.1(5) yes
C47 C48 C51 117.6(4) yes
C49 C48 C51 121.3(5) yes
C44 C49 C48 122.6(5) yes
F11 C50 F12 105.4(5) yes
F11 C50 F13 104.9(5) yes
F11 C50 C46 111.8(4) yes
F12 C50 F13 107.8(4) yes
F12 C50 C46 112.6(5) yes
F13 C50 C46 113.7(5) yes
F14 C51 F15 119.9(6) yes
F14 C51 F16 104.7(5) yes
F14 C51 F30 23.9(5) yes
F14 C51 F31 99.8(7) yes
F14 C51 F32 86.7(6) yes
F14 C51 C48 112.4(5) yes
F15 C51 F16 94.1(5) yes
F15 C51 F30 99.5(6) yes
F15 C51 F31 25.1(6) yes
F15 C51 F32 110.7(6) yes
F15 C51 C48 112.5(5) yes
F16 C51 F30 121.5(6) yes
F16 C51 F31 115.4(6) yes
F16 C51 F32 19.8(5) yes
F16 C51 C48 111.0(6) yes
F30 C51 F31 77.1(7) yes
F30 C51 F32 106.5(7) yes
F30 C51 C48 115.1(5) yes
F31 C51 F32 128.0(7) yes
F31 C51 C48 112.7(6) yes
F32 C51 C48 111.8(7) yes
C53 C52 C57 115.6(5) yes
C53 C52 B1 122.6(4) yes
C57 C52 B1 121.6(4) yes
C52 C53 C54 122.1(4) yes
C53 C54 C55 120.7(5) yes
C53 C54 C58 118.8(4) yes
C55 C54 C58 120.5(5) yes
C54 C55 C56 118.0(5) yes
C55 C56 C57 120.4(4) yes
C55 C56 C59 117.4(5) yes
C57 C56 C59 122.1(5) yes
C52 C57 C56 123.1(5) yes
F17 C58 F18 105.3(5) yes
F17 C58 F19 106.7(5) yes
F17 C58 C54 113.0(5) yes
F18 C58 F19 106.1(5) yes
F18 C58 C54 111.8(5) yes
F19 C58 C54 113.3(5) yes
F20 C59 F21 112.1(5) yes
F20 C59 F22 101.1(5) yes
F20 C59 F29 23.9(4) yes
F20 C59 C56 111.4(4) yes
F21 C59 F22 107.0(4) yes
F21 C59 F29 91.6(5) yes
F21 C59 C56 111.6(5) yes
F22 C59 F29 120.5(6) yes
F22 C59 C56 113.1(5) yes
F29 C59 C56 110.8(5) yes
C61 C60 C65 115.9(4) yes
C61 C60 B1 120.9(4) yes
C65 C60 B1 122.7(4) yes
C60 C61 C63 122.3(4) yes
C63 C62 C64 118.1(4) yes
C61 C63 C62 120.8(5) yes
C61 C63 C66 119.2(4) yes
C62 C63 C66 119.9(4) yes
C62 C64 C65 120.9(4) yes
C62 C64 C67 118.7(4) yes
C65 C64 C67 120.4(5) yes
C60 C65 C64 122.0(5) yes
F23 C66 F24 106.0(4) yes
F23 C66 F25 105.8(4) yes
F23 C66 C63 112.6(4) yes
F24 C66 F25 106.9(4) yes
F24 C66 C63 112.6(4) yes
F25 C66 C63 112.4(4) yes
F26 C67 F27 105.7(4) yes
F26 C67 F28 106.4(4) yes
F26 C67 C64 111.5(4) yes
F27 C67 F28 107.1(5) yes
F27 C67 C64 113.2(4) yes
F28 C67 C64 112.4(4) yes
C36 B1 C44 112.9(4) yes
C36 B1 C52 104.7(3) yes
C36 B1 C60 111.6(4) yes
C44 B1 C52 111.7(4) yes
C44 B1 C60 103.0(3) yes
C52 B1 C60 113.0(4) yes
C3 C4 H4 119.680 no
C5 C4 H4 119.678 no
C4 C5 H5 120.430 no
C6 C5 H5 120.439 no
C6 C7 H7 120.691 no
C8 C7 H7 120.701 no
C3 C8 H8 119.391 no
C7 C8 H8 119.405 no
C9 C10 H10 119.172 no
C11 C10 H10 119.167 no
C10 C11 H11 120.597 no
C12 C11 H11 120.613 no
C12 C13 H13 119.938 no
C14 C13 H13 119.942 no
C9 C14 H14 119.815 no
C13 C14 H14 119.835 no
C21 C22 H22 120.182 no
C23 C22 H22 120.170 no
C22 C23 H23 120.465 no
C24 C23 H23 120.459 no
C23 C24 H24 120.332 no
C25 C24 H24 120.339 no
N1 C25 H25 119.777 no
C24 C25 H25 119.774 no
C26 C31 H31A 109.467 no
C26 C31 H31B 109.472 no
C26 C31 H31C 109.476 no
H31A C31 H31B 109.470 no
H31A C31 H31C 109.464 no
H31B C31 H31C 109.477 no
C27 C32 H32A 109.470 no
C27 C32 H32B 109.463 no
C27 C32 H32C 109.466 no
H32A C32 H32B 109.470 no
H32A C32 H32C 109.484 no
H32B C32 H32C 109.474 no
C28 C33 H33A 109.467 no
C28 C33 H33B 109.476 no
C28 C33 H33C 109.468 no
H33A C33 H33B 109.466 no
H33A C33 H33C 109.478 no
H33B C33 H33C 109.472 no
C29 C34 H34A 109.481 no
C29 C34 H34B 109.480 no
C29 C34 H34C 109.471 no
H34A C34 H34B 109.474 no
H34A C34 H34C 109.462 no
H34B C34 H34C 109.460 no
C30 C35 H35A 109.478 no
C30 C35 H35B 109.469 no
C30 C35 H35C 109.467 no
H35A C35 H35B 109.478 no
H35A C35 H35C 109.464 no
H35B C35 H35C 109.471 no
C36 C37 H37 118.842 no
C38 C37 H37 118.828 no
C38 C39 H39 121.143 no
C40 C39 H39 121.129 no
C36 C41 H41 118.997 no
C40 C41 H41 118.994 no
C44 C45 H45 118.717 no
C46 C45 H45 118.709 no
C46 C47 H47 121.104 no
C48 C47 H47 121.103 no
C44 C49 H49 118.682 no
C48 C49 H49 118.682 no
C52 C53 H53 118.931 no
C54 C53 H53 118.931 no
C54 C55 H55 121.022 no
C56 C55 H55 121.022 no
C52 C57 H57 118.442 no
C56 C57 H57 118.452 no
C60 C61 H61 118.854 no
C63 C61 H61 118.860 no
C63 C62 H62 120.960 no
C64 C62 H62 120.960 no
C60 C65 H65 119.021 no
C64 C65 H65 119.021 no

loop_
_geom_bond_atom_site_label_1
_geom_bond_atom_site_label_2
_geom_bond_distance
_geom_bond_publ_flag
Ir1 C1 2.144(5) yes
Ir1 C2 2.115(5) yes
Ir1 C15 2.155(4) yes
Ir1 C20 2.161(4) yes
Ir1 C26 2.246(6) yes
Ir1 C27 2.195(6) yes
Ir1 C28 2.166(6) yes
Ir1 C29 2.193(5) yes
Ir1 C30 2.261(6) yes
Cl1 C6 1.743(5) yes
Cl2 C12 1.742(5) yes
F1 C16 1.347(6) yes
F2 C17 1.341(5) yes
F3 C18 1.340(6) yes
F4 C19 1.350(6) yes
F5 C42 1.339(7) yes
F6 C42 1.339(5) yes
F7 C42 1.350(6) yes
F8 C43 1.333(6) yes
F9 C43 1.350(7) yes
F10 C43 1.341(7) yes
F11 C50 1.349(7) yes
F12 C50 1.339(6) yes
F13 C50 1.332(6) yes
F14 F30 0.557(11) yes
F14 C51 1.349(8) yes
F15 F31 0.580(14) yes
F15 C51 1.326(8) yes
F16 F32 0.476(12) yes
F16 C51 1.355(8) yes
F17 C58 1.321(7) yes
F18 C58 1.323(6) yes
F19 C58 1.328(8) yes
F20 F29 0.563(9) yes
F20 C59 1.371(8) yes
F21 C59 1.337(6) yes
F22 C59 1.335(6) yes
F23 C66 1.355(5) yes
F24 C66 1.343(5) yes
F25 C66 1.339(6) yes
F26 C67 1.339(6) yes
F27 C67 1.325(7) yes
F28 C67 1.326(6) yes
F29 C59 1.348(11) yes
F30 F31 1.676(13) yes
F30 C51 1.344(12) yes
F31 C51 1.345(12) yes
F32 C51 1.401(11) yes
N1 C2 1.507(5) yes
N1 C21 1.353(6) yes
N1 C25 1.353(7) yes
C1 C2 1.483(6) yes
C1 C3 1.499(7) yes
C1 C15 1.434(7) yes
C2 C9 1.495(6) yes
C3 C4 1.392(7) yes
C3 C8 1.381(7) yes
C4 C5 1.391(8) yes
C5 C6 1.368(8) yes
C6 C7 1.378(7) yes
C7 C8 1.391(7) yes
C9 C10 1.402(6) yes
C9 C14 1.396(7) yes
C10 C11 1.380(6) yes
C11 C12 1.381(7) yes
C12 C13 1.366(6) yes
C13 C14 1.390(6) yes
C15 C16 1.434(6) yes
C15 C20 1.480(6) yes
C16 C17 1.344(7) yes
C17 C18 1.432(7) yes
C18 C19 1.329(7) yes
C19 C20 1.464(7) yes
C20 C21 1.480(7) yes
C21 C22 1.382(6) yes
C22 C23 1.392(8) yes
C23 C24 1.395(7) yes
C24 C25 1.377(6) yes
C26 C27 1.388(8) yes
C26 C30 1.343(9) yes
C26 C31 1.550(9) yes
C27 C28 1.474(9) yes
C27 C32 1.510(10) yes
C28 C29 1.466(9) yes
C28 C33 1.492(12) yes
C29 C30 1.351(9) yes
C29 C34 1.500(11) yes
C30 C35 1.546(9) yes
C36 C37 1.394(6) yes
C36 C41 1.399(6) yes
C36 B1 1.642(6) yes
C37 C38 1.396(6) yes
C38 C39 1.378(7) yes
C38 C42 1.499(7) yes
C39 C40 1.399(7) yes
C40 C41 1.393(6) yes
C40 C43 1.485(7) yes
C44 C45 1.399(7) yes
C44 C49 1.397(6) yes
C44 B1 1.648(6) yes
C45 C46 1.396(6) yes
C46 C47 1.393(7) yes
C46 C50 1.491(8) yes
C47 C48 1.387(8) yes
C48 C49 1.383(6) yes
C48 C51 1.492(7) yes
C52 C53 1.395(7) yes
C52 C57 1.397(6) yes
C52 B1 1.639(8) yes
C53 C54 1.404(8) yes
C54 C55 1.386(7) yes
C54 C58 1.503(8) yes
C55 C56 1.395(7) yes
C56 C57 1.385(7) yes
C56 C59 1.502(7) yes
C60 C61 1.396(7) yes
C60 C65 1.402(6) yes
C60 B1 1.649(6) yes
C61 C63 1.395(6) yes
C62 C63 1.385(6) yes
C62 C64 1.386(7) yes
C63 C66 1.495(8) yes
C64 C65 1.395(6) yes
C64 C67 1.504(7) yes
C4 H4 0.950 no
C5 H5 0.950 no
C7 H7 0.950 no
C8 H8 0.950 no
C10 H10 0.950 no
C11 H11 0.950 no
C13 H13 0.950 no
C14 H14 0.950 no
C22 H22 0.950 no
C23 H23 0.950 no
C24 H24 0.950 no
C25 H25 0.950 no
C31 H31A 0.980 no
C31 H31B 0.980 no
C31 H31C 0.980 no
C32 H32A 0.980 no
C32 H32B 0.980 no
C32 H32C 0.980 no
C33 H33A 0.980 no
C33 H33B 0.980 no
C33 H33C 0.980 no
C34 H34A 0.980 no
C34 H34B 0.980 no
C34 H34C 0.980 no
C35 H35A 0.980 no
C35 H35B 0.980 no
C35 H35C 0.980 no
C37 H37 0.950 no
C39 H39 0.950 no
C41 H41 0.950 no
C45 H45 0.950 no
C47 H47 0.950 no
C49 H49 0.950 no
C53 H53 0.950 no
C55 H55 0.950 no
C57 H57 0.950 no
C61 H61 0.950 no
C62 H62 0.950 no
C65 H65 0.950 no

loop_
_geom_contact_atom_site_label_1
_geom_contact_atom_site_label_2
_geom_contact_distance
_geom_contact_publ_flag
_geom_contact_site_symmetry_2
F1 F2 2.689(4) no .
F1 C1 2.978(5) no .
F1 C3 2.818(5) no .
F1 C4 3.107(6) no .
F1 C8 3.319(6) no .
F2 F3 2.677(5) no .
F2 C19 3.588(5) no .
F3 F4 2.719(4) no .
F4 C21 2.923(6) no .
F4 C22 2.974(7) no .
F4 C32 3.279(8) no .
F5 C37 2.785(5) no .
F5 C39 3.597(6) no .
F6 C37 3.581(5) no .
F6 C39 2.771(6) no .
F7 C37 3.255(6) no .
F7 C39 3.100(5) no .
F8 C39 2.751(6) no .
F9 C39 3.263(6) no .
F9 C41 3.068(6) no .
F10 C39 3.556(6) no .
F10 C41 2.831(5) no .
F11 C45 3.022(7) no .
F11 C47 3.370(7) no .
F12 C45 2.877(6) no .
F12 C47 3.499(6) no .
F13 C47 2.734(7) no .
F14 C47 3.590(8) no .
F14 C49 2.775(7) no .
F15 C47 2.948(8) no .
F15 C49 3.387(7) no .
F16 C47 2.753(8) no .
F16 C49 3.552(7) no .
F17 C53 2.982(7) no .
F17 C55 3.422(6) no .
F18 C53 2.909(7) no .
F18 C55 3.435(6) no .
F19 C55 2.732(7) no .
F20 C55 2.951(7) no .
F20 C57 3.425(8) no .
F21 C55 2.942(5) no .
F21 C57 3.437(6) no .
F22 C57 2.760(5) no .
F23 C62 2.725(6) no .
F24 C61 2.865(6) no .
F24 C62 3.516(6) no .
F25 C61 3.066(6) no .
F25 C62 3.320(6) no .
F26 C62 2.804(6) no .
F26 C65 3.544(5) no .
F27 C65 2.764(6) no .
F28 C62 3.078(6) no .
F28 C65 3.305(5) no .
F29 C55 2.740(10) no .
F29 C57 3.549(11) no .
F30 C49 2.781(10) no .
F31 C47 3.190(14) no .
F31 C49 3.200(12) no .
F32 C47 2.948(11) no .
F32 C49 3.480(10) no .
N1 C10 2.935(5) no .
N1 C15 2.786(6) no .
N1 C23 2.747(6) no .
C1 C14 3.171(6) no .
C1 C21 2.897(6) no .
C1 C25 3.540(7) no .
C2 C8 3.446(6) no .
C3 C6 2.767(7) no .
C3 C9 3.290(6) no .
C3 C14 3.140(6) no .
C3 C16 3.108(7) no .
C4 C7 2.770(8) no .
C4 C15 3.398(7) no .
C4 C35 3.371(10) no .
C5 C8 2.764(7) no .
C8 C14 3.571(6) no .
C8 C15 3.430(7) no .
C9 C12 2.781(6) no .
C9 C25 2.878(6) no .
C9 C34 3.402(9) no .
C10 C13 2.754(7) no .
C10 C25 3.040(6) no .
C10 C34 3.340(10) no .
C11 C14 2.779(6) no .
C15 C18 2.827(7) no .
C16 C19 2.799(7) no .
C17 C20 2.847(6) no .
C19 C22 3.000(7) no .
C19 C32 3.329(9) no .
C21 C24 2.754(7) no .
C22 C25 2.747(7) no .
C31 C32 3.143(12) no .
C31 C35 3.205(12) no .
C32 C33 3.244(13) no .
C33 C34 3.217(16) no .
C34 C35 3.101(13) no .
C36 C39 2.852(6) no .
C36 C45 3.139(6) no .
C36 C53 3.411(7) no .
C36 C57 3.392(7) no .
C36 C61 3.127(5) no .
C37 C40 2.749(6) no .
C37 C52 3.356(7) no .
C37 C60 3.131(6) no .
C37 C61 3.255(5) no .
C38 C41 2.754(6) no .
C41 C44 3.134(6) no .
C41 C45 3.084(6) no .
C41 C52 3.446(7) no .
C44 C47 2.854(6) no .
C44 C57 3.115(7) no .
C44 C61 3.311(6) no .
C44 C65 3.423(6) no .
C45 C48 2.746(7) no .
C45 C60 3.468(6) no .
C46 C49 2.752(7) no .
C49 C52 3.130(6) no .
C49 C57 3.219(6) no .
C49 C60 3.309(6) no .
C52 C55 2.854(7) no .
C52 C65 3.145(6) no .
C53 C56 2.758(6) no .
C53 C60 3.154(7) no .
C53 C65 3.164(6) no .
C54 C57 2.747(7) no .
C60 C62 2.850(6) no .
C61 C64 2.752(6) no .
C63 C65 2.755(7) no .
Cl1 F11 3.319(4) no .
Cl1 F25 3.590(3) no .
Cl2 F5 3.376(4) no 2_775
Cl2 F7 3.017(3) no 2_775
Cl2 F17 3.561(6) no 1_655
Cl2 F19 3.452(5) no 1_655
Cl2 C14 3.534(5) no 2_775
F1 F8 3.491(5) no 2_676
F1 F10 2.948(5) no 2_676
F1 C31 3.345(9) no 2_776
F2 F13 3.429(5) no 1_565
F2 F21 2.906(5) no 2_676
F2 F22 3.224(4) no 2_676
F2 C5 3.355(7) no 2_776
F2 C59 3.491(6) no 2_676
F3 F3 3.178(5) no 2_786
F3 F4 3.442(5) no 2_786
F3 F11 3.190(5) no 1_565
F3 F13 3.494(6) no 1_565
F3 F21 3.280(4) no 2_676
F3 F22 2.997(4) no 2_676
F4 F3 3.442(5) no 2_786
F4 F11 3.324(4) no 1_565
F4 F20 2.880(6) no 1_665
F4 F21 3.515(5) no 1_665
F4 F22 3.247(5) no 1_665
F4 F29 2.987(8) no 1_665
F4 C59 3.467(6) no 1_665
F5 Cl2 3.376(4) no 2_775
F5 C29 3.544(7) no 1_455
F5 C34 3.433(9) no 1_455
F6 F9 3.599(6) no 2_676
F6 F15 2.815(7) no 1_565
F6 F30 3.366(10) no 1_565
F6 F31 2.729(12) no 1_565
F6 C26 3.134(6) no 1_455
F6 C27 2.905(6) no 1_455
F6 C28 2.907(8) no 1_455
F6 C29 3.151(8) no 1_455
F6 C30 3.267(7) no 1_455
F6 C32 3.498(7) no 1_455
F6 C33 3.471(10) no 1_455
F7 Cl2 3.017(3) no 2_775
F7 F14 3.478(6) no 1_565
F7 F15 3.097(6) no 1_565
F7 F16 2.873(7) no 1_565
F7 F30 3.472(9) no 1_565
F7 F31 3.265(10) no 1_565
F7 F32 2.943(11) no 1_565
F7 C7 3.168(6) no .
F7 C8 3.115(6) no .
F7 C51 3.425(6) no 1_565
F8 F1 3.491(5) no 2_676
F8 C7 3.099(5) no 2_676
F8 C8 3.329(5) no 2_676
F8 C31 3.529(9) no 1_455
F8 C39 3.489(7) no 2_676
F9 F6 3.599(6) no 2_676
F9 F15 2.776(7) no 2_666
F9 F31 3.232(12) no 2_666
F9 C39 3.591(7) no 2_676
F10 F1 2.948(5) no 2_676
F10 F15 3.419(7) no 2_666
F10 F16 3.300(7) no 2_666
F10 C16 3.372(6) no 2_676
F10 C47 3.529(6) no 2_666
F11 Cl1 3.319(4) no .
F11 F3 3.190(5) no 1_545
F11 F4 3.324(4) no 1_545
F11 C18 3.282(6) no 1_545
F11 C19 3.385(5) no 1_545
F12 F15 3.454(6) no 2_666
F12 F31 3.503(11) no 2_666
F13 F2 3.429(5) no 1_545
F13 F3 3.494(6) no 1_545
F13 F22 3.186(6) no 2_666
F13 C17 3.342(6) no 1_545
F13 C18 3.321(6) no 1_545
F14 F7 3.478(6) no 1_545
F14 F18 3.266(8) no 2_665
F14 F19 3.513(6) no 2_665
F14 C24 3.487(8) no 1_545
F15 F6 2.815(7) no 1_545
F15 F7 3.097(6) no 1_545
F15 F9 2.776(7) no 2_666
F15 F10 3.419(7) no 2_666
F15 F12 3.454(6) no 2_666
F15 C42 3.561(8) no 1_545
F16 F7 2.873(7) no 1_545
F16 F10 3.300(7) no 2_666
F16 N1 3.591(7) no 1_545
F16 C8 3.456(7) no 1_545
F16 C25 3.458(7) no 1_545
F17 Cl2 3.561(6) no 1_455
F17 C12 3.550(7) no 1_455
F17 C34 3.313(11) no 1_455
F18 F14 3.266(8) no 2_665
F18 F30 3.267(10) no 2_665
F19 Cl2 3.452(5) no 1_455
F19 F14 3.513(6) no 2_665
F19 F23 3.293(5) no 1_455
F19 C13 3.567(6) no 1_455
F20 F4 2.880(6) no 1_445
F20 F26 3.053(7) no 2_665
F20 F27 3.002(6) no 2_665
F20 F28 3.574(7) no 2_665
F20 C67 3.460(7) no 2_665
F21 F2 2.906(5) no 2_676
F21 F3 3.280(4) no 2_676
F21 F4 3.515(5) no 1_445
F21 F25 3.000(5) no 1_455
F21 C5 3.429(6) no 1_455
F22 F2 3.224(4) no 2_676
F22 F3 2.997(4) no 2_676
F22 F4 3.247(5) no 1_445
F22 F13 3.186(6) no 2_666
F23 F19 3.293(5) no 1_655
F23 F28 2.819(4) no 2_765
F23 C13 3.442(6) no .
F23 C24 3.521(5) no 2_775
F23 C25 3.468(5) no 2_775
F24 C6 3.203(5) no .
F24 C7 3.213(5) no .
F24 C11 3.444(6) no 2_775
F24 C13 3.404(6) no .
F24 C14 3.350(6) no .
F25 Cl1 3.590(3) no .
F25 F21 3.000(5) no 1_655
F25 F28 3.133(4) no 2_765
F25 F29 3.080(9) no 1_655
F26 F20 3.053(7) no 2_665
F26 F29 3.024(10) no 2_665
F26 N1 3.502(5) no 2_775
F26 C21 3.366(5) no 2_775
F26 C22 3.389(5) no 2_775
F26 C23 3.567(6) no 2_775
F26 C33 3.384(10) no 2_775
F27 F20 3.002(6) no 2_665
F27 F29 3.042(8) no 2_665
F27 C33 3.439(11) no 2_775
F27 C55 3.486(6) no 2_665
F28 F20 3.574(7) no 2_665
F28 F23 2.819(4) no 2_765
F28 F25 3.133(4) no 2_765
F28 F29 3.280(9) no 2_665
F28 C24 3.402(6) no 1_545
F28 C66 3.426(5) no 2_765
F29 F4 2.987(8) no 1_445
F29 F25 3.080(9) no 1_455
F29 F26 3.024(10) no 2_665
F29 F27 3.042(8) no 2_665
F29 F28 3.280(9) no 2_665
F29 C67 3.367(10) no 2_665
F30 F6 3.366(10) no 1_545
F30 F7 3.472(9) no 1_545
F30 F18 3.267(10) no 2_665
F31 F6 2.729(12) no 1_545
F31 F7 3.265(10) no 1_545
F31 F9 3.232(12) no 2_666
F31 F12 3.503(11) no 2_666
F31 C32 3.501(13) no 1_445
F31 C42 3.585(12) no 1_545
F32 F7 2.943(11) no 1_545
F32 N1 3.335(11) no 1_545
F32 C8 3.564(11) no 1_545
F32 C24 3.275(11) no 1_545
F32 C25 3.065(10) no 1_545
N1 F16 3.591(7) no 1_565
N1 F26 3.502(5) no 2_775
N1 F32 3.335(11) no 1_565
C5 F2 3.355(7) no 2_776
C5 F21 3.429(6) no 1_655
C5 C31 3.469(8) no 2_776
C6 F24 3.203(5) no .
C6 C31 3.521(9) no 2_776
C7 F7 3.168(6) no .
C7 F8 3.099(5) no 2_676
C7 F24 3.213(5) no .
C8 F7 3.115(6) no .
C8 F8 3.329(5) no 2_676
C8 F16 3.456(7) no 1_565
C8 F32 3.564(11) no 1_565
C11 F24 3.444(6) no 2_775
C12 F17 3.550(7) no 1_655
C12 C13 3.528(7) no 2_775
C13 F19 3.567(6) no 1_655
C13 F23 3.442(6) no .
C13 F24 3.404(6) no .
C13 C12 3.528(7) no 2_775
C14 Cl2 3.534(5) no 2_775
C14 F24 3.350(6) no .
C16 F10 3.372(6) no 2_676
C17 F13 3.342(6) no 1_565
C18 F11 3.282(6) no 1_565
C18 F13 3.321(6) no 1_565
C19 F11 3.385(5) no 1_565
C21 F26 3.366(5) no 2_775
C22 F26 3.389(5) no 2_775
C22 C47 3.525(6) no 1_565
C23 F26 3.567(6) no 2_775
C23 C48 3.486(6) no 1_565
C23 C49 3.491(6) no 1_565
C24 F14 3.487(8) no 1_565
C24 F23 3.521(5) no 2_775
C24 F28 3.402(6) no 1_565
C24 F32 3.275(11) no 1_565
C25 F16 3.458(7) no 1_565
C25 F23 3.468(5) no 2_775
C25 F32 3.065(10) no 1_565
C26 F6 3.134(6) no 1_655
C27 F6 2.905(6) no 1_655
C28 F6 2.907(8) no 1_655
C29 F5 3.544(7) no 1_655
C29 F6 3.151(8) no 1_655
C30 F6 3.267(7) no 1_655
C31 F1 3.345(9) no 2_776
C31 F8 3.529(9) no 1_655
C31 C5 3.469(8) no 2_776
C31 C6 3.521(9) no 2_776
C32 F6 3.498(7) no 1_655
C32 F31 3.501(13) no 1_665
C33 F6 3.471(10) no 1_655
C33 F26 3.384(10) no 2_775
C33 F27 3.439(11) no 2_775
C34 F5 3.433(9) no 1_655
C34 F17 3.313(11) no 1_655
C39 F8 3.489(7) no 2_676
C39 F9 3.591(7) no 2_676
C42 F15 3.561(8) no 1_565
C42 F31 3.585(12) no 1_565
C47 F10 3.529(6) no 2_666
C47 C22 3.525(6) no 1_545
C48 C23 3.486(6) no 1_545
C49 C23 3.491(6) no 1_545
C51 F7 3.425(6) no 1_545
C55 F27 3.486(6) no 2_665
C59 F2 3.491(6) no 2_676
C59 F4 3.467(6) no 1_445
C66 F28 3.426(5) no 2_765
C67 F20 3.460(7) no 2_665
C67 F29 3.367(10) no 2_665
Ir1 H4 3.2190 no .
Ir1 H31B 3.3872 no .
Ir1 H32B 3.3778 no .
Ir1 H33A 3.3254 no .
Ir1 H34A 3.3777 no .
Cl1 H5 2.7800 no .
Cl1 H7 2.8091 no .
Cl2 H11 2.8031 no .
Cl2 H13 2.7889 no .
F1 H4 3.3096 no .
F1 H31B 3.4432 no .
F3 H32B 3.0795 no .
F4 H22 2.4608 no .
F4 H32B 2.7195 no .
F4 H32C 3.0340 no .
F5 H37 2.4781 no .
F6 H39 2.5255 no .
F7 H37 3.3269 no .
F7 H39 3.1053 no .
F8 H39 2.4562 no .
F9 H39 3.4010 no .
F9 H41 3.0728 no .
F10 H41 2.5647 no .
F11 H45 2.9202 no .
F11 H47 3.5474 no .
F12 H45 2.6822 no .
F13 H47 2.4251 no .
F14 H49 2.4726 no .
F15 H47 2.8412 no .
F15 H49 3.5388 no .
F16 H47 2.5189 no .
F17 H53 2.8373 no .
F18 H53 2.7608 no .
F19 H55 2.4186 no .
F20 H55 2.8397 no .
F20 H57 3.5989 no .
F21 H55 2.8315 no .
F22 H57 2.4201 no .
F23 H62 2.4075 no .
F24 H61 2.6369 no .
F25 H61 3.0156 no .
F25 H62 3.4636 no .
F26 H62 2.5870 no .
F27 H65 2.4499 no .
F28 H62 3.0584 no .
F28 H65 3.4006 no .
F29 H55 2.4897 no .
F30 H49 2.4366 no .
F31 H47 3.2336 no .
F31 H49 3.2158 no .
F32 H47 2.8271 no .
N1 H10 2.6901 no .
N1 H22 3.2252 no .
N1 H24 3.2268 no .
C1 H4 2.6876 no .
C1 H8 2.6314 no .
C1 H14 2.8838 no .
C2 H8 3.3726 no .
C2 H10 2.6095 no .
C2 H14 2.7418 no .
C2 H25 2.6890 no .
C2 H34A 3.5137 no .
C3 H5 3.2761 no .
C3 H7 3.2721 no .
C3 H14 2.4434 no .
C4 H8 3.2442 no .
C4 H14 2.8590 no .
C4 H35A 2.9824 no .
C4 H35C 3.0494 no .
C5 H7 3.2539 no .
C5 H14 3.4791 no .
C6 H4 3.2351 no .
C6 H8 3.2387 no .
C7 H5 3.2539 no .
C7 H14 3.4406 no .
C8 H4 3.2441 no .
C8 H14 2.7897 no .
C9 H11 3.2865 no .
C9 H13 3.2733 no .
C9 H25 2.5733 no .
C9 H34A 2.7825 no .
C9 H34C 3.4321 no .
C10 H14 3.2601 no .
C10 H25 2.7252 no .
C10 H33A 3.3836 no .
C10 H34A 2.9423 no .
C10 H34C 2.9723 no .
C11 H13 3.2480 no .
C11 H25 3.5866 no .
C11 H34A 3.2006 no .
C11 H34C 3.1955 no .
C12 H10 3.2329 no .
C12 H14 3.2427 no .
C12 H34A 3.2714 no .
C13 H11 3.2500 no .
C13 H34A 3.1159 no .
C14 H10 3.2553 no .
C14 H25 3.3717 no .
C14 H34A 2.8690 no .
C15 H4 3.3956 no .
C15 H8 3.4543 no .
C16 H31B 3.2623 no .
C17 H31B 3.5257 no .
C18 H32B 2.8425 no .
C19 H22 2.7216 no .
C19 H32B 2.6305 no .
C19 H32C 3.4463 no .
C20 H22 2.7860 no .
C20 H32B 3.3611 no .
C21 H23 3.2579 no .
C21 H25 3.2091 no .
C22 H24 3.2633 no .
C23 H25 3.2523 no .
C24 H22 3.2628 no .
C25 H10 2.8427 no .
C25 H23 3.2532 no .
C26 H4 3.4836 no .
C26 H32A 2.9060 no .
C26 H32B 2.9042 no .
C26 H32C 3.3752 no .
C26 H35A 2.7003 no .
C26 H35B 3.0013 no .
C26 H35C 3.2893 no .
C27 H31A 3.1559 no .
C27 H31B 3.1769 no .
C27 H31C 2.5890 no .
C27 H33A 3.3290 no .
C27 H33B 3.2291 no .
C27 H33C 2.7628 no .
C28 H32A 3.1977 no .
C28 H32B 3.2815 no .
C28 H32C 2.6667 no .
C28 H34A 3.2841 no .
C28 H34B 3.1929 no .
C28 H34C 2.6816 no .
C29 H33A 2.9040 no .
C29 H33B 2.9018 no .
C29 H33C 3.4169 no .
C29 H35A 3.3097 no .
C29 H35B 2.9525 no .
C29 H35C 2.7243 no .
C30 H4 2.9276 no .
C30 H31A 2.8976 no .
C30 H31B 2.8920 no .
C30 H31C 3.3581 no .
C30 H34A 2.8101 no .
C30 H34B 2.8104 no .
C30 H34C 3.3059 no .
C31 H32A 3.1574 no .
C31 H32B 3.0839 no .
C31 H35A 2.8664 no .
C31 H35B 3.5634 no .
C32 H31C 2.6740 no .
C32 H33C 2.8383 no .
C33 H32C 2.8039 no .
C33 H34C 2.7841 no .
C34 H10 3.5910 no .
C34 H33A 3.1804 no .
C34 H33B 3.1917 no .
C34 H35B 3.3323 no .
C34 H35C 2.8409 no .
C35 H4 2.4725 no .
C35 H31A 3.1548 no .
C35 H31B 3.2291 no .
C35 H34A 3.0716 no .
C35 H34B 3.0537 no .
C36 H45 2.7752 no .
C36 H53 3.4601 no .
C36 H57 3.4296 no .
C36 H61 2.7731 no .
C37 H39 3.2767 no .
C37 H41 3.2311 no .
C37 H53 3.4205 no .
C37 H61 2.8784 no .
C39 H37 3.2598 no .
C39 H41 3.2763 no .
C40 H45 3.5963 no .
C41 H37 3.2314 no .
C41 H39 3.2892 no .
C41 H45 2.5852 no .
C41 H57 3.4870 no .
C42 H37 2.6553 no .
C42 H39 2.6308 no .
C43 H39 2.6700 no .
C43 H41 2.6253 no .
C44 H41 2.7790 no .
C44 H57 2.7560 no .
C44 H61 3.3514 no .
C44 H65 3.5283 no .
C45 H41 2.6082 no .
C45 H47 3.2829 no .
C45 H49 3.2279 no .
C45 H61 3.4349 no .
C47 H45 3.2677 no .
C47 H49 3.2579 no .
C49 H45 3.2276 no .
C49 H47 3.2723 no .
C49 H57 2.8412 no .
C49 H65 3.4815 no .
C50 H45 2.6255 no .
C50 H47 2.6783 no .
C51 H47 2.6185 no .
C51 H49 2.6514 no .
C52 H37 3.3764 no .
C52 H41 3.5095 no .
C52 H49 2.7917 no .
C52 H65 2.7804 no .
C53 H37 3.3754 no .
C53 H55 3.2876 no .
C53 H57 3.2238 no .
C53 H65 2.6788 no .
C55 H53 3.2719 no .
C55 H57 3.2598 no .
C57 H41 3.5274 no .
C57 H49 2.8741 no .
C57 H53 3.2268 no .
C57 H55 3.2740 no .
C58 H53 2.6339 no .
C58 H55 2.6812 no .
C59 H55 2.6285 no .
C59 H57 2.6712 no .
C60 H37 2.7925 no .
C60 H45 3.5651 no .
C60 H49 3.3136 no .
C60 H53 2.8108 no .
C61 H37 2.9180 no .
C61 H45 3.5393 no .
C61 H62 3.2791 no .
C61 H65 3.2357 no .
C62 H61 3.2646 no .
C62 H65 3.2676 no .
C65 H49 3.3223 no .
C65 H53 2.7389 no .
C65 H61 3.2358 no .
C65 H62 3.2811 no .
C66 H61 2.6272 no .
C66 H62 2.6644 no .
C67 H62 2.6450 no .
C67 H65 2.6591 no .
B1 H37 2.7689 no .
B1 H41 2.7959 no .
B1 H45 2.8198 no .
B1 H49 2.7617 no .
B1 H53 2.7920 no .
B1 H57 2.7675 no .
B1 H61 2.7676 no .
B1 H65 2.8132 no .
H4 H5 2.3426 no .
H4 H14 3.2486 no .
H4 H31B 3.1588 no .
H4 H35A 2.0653 no .
H4 H35B 3.4040 no .
H4 H35C 2.3076 no .
H5 H35A 3.4227 no .
H7 H8 2.3427 no .
H8 H14 3.1330 no .
H10 H11 2.3262 no .
H10 H25 2.7856 no .
H10 H33A 2.7404 no .
H10 H34A 3.4328 no .
H10 H34C 3.0706 no .
H11 H34C 3.4375 no .
H13 H14 2.3370 no .
H14 H34A 3.3337 no .
H22 H23 2.3514 no .
H23 H24 2.3567 no .
H24 H25 2.3291 no .
H31A H32A 3.5411 no .
H31A H35A 2.7912 no .
H31A H35B 3.2607 no .
H31B H35A 2.6591 no .
H31C H32A 2.6052 no .
H31C H32B 2.4465 no .
H32A H33C 3.4055 no .
H32B H33C 3.5428 no .
H32C H33A 3.5049 no .
H32C H33B 3.3891 no .
H32C H33C 2.1573 no .
H33A H34C 2.5708 no .
H33B H34B 3.5244 no .
H33B H34C 2.6830 no .
H34A H35B 3.4678 no .
H34A H35C 2.5303 no .
H34B H35B 2.9940 no .
H34B H35C 2.8431 no .
H37 H53 2.9099 no .
H37 H61 2.7626 no .
H41 H45 2.2833 no .
H41 H57 3.0429 no .
H45 H61 3.0439 no .
H49 H57 2.7242 no .
H49 H65 2.9412 no .
H53 H65 2.4320 no .
Cl1 H31C 3.0353 no 2_776
Cl1 H45 2.9959 no .
Cl1 H61 3.0483 no .
Cl2 H8 3.3006 no 2_775
Cl2 H14 3.4912 no 2_775
Cl2 H25 2.9481 no 2_775
F1 H31A 2.9726 no 2_776
F1 H31B 2.8142 no 2_776
F1 H35A 2.9704 no 2_776
F2 H4 3.4657 no 2_776
F2 H5 2.5064 no 2_776
F2 H35A 2.9032 no 2_776
F5 H33B 3.2833 no 1_455
F5 H34B 2.8085 no 1_455
F5 H34C 3.5480 no 1_455
F6 H32A 3.1750 no 1_455
F6 H33B 3.1231 no 1_455
F7 H7 2.6008 no .
F7 H8 2.4709 no .
F8 H7 2.9514 no 2_676
F8 H8 3.3465 no 2_676
F8 H31A 2.5748 no 1_455
F8 H39 3.0196 no 2_676
F9 H32A 3.5536 no 2_776
F9 H39 2.7188 no 2_676
F10 H47 2.6110 no 2_666
F11 H22 2.9170 no 1_545
F12 H32A 3.0727 no 2_776
F13 H41 3.5274 no 2_666
F13 H57 3.3164 no 2_666
F14 H24 3.3366 no 1_545
F15 H32A 3.0916 no 1_445
F16 H8 2.5530 no 1_545
F17 H34A 2.9439 no 1_455
F17 H34B 2.9530 no 1_455
F17 H34C 3.5396 no 1_455
F18 H33B 2.8718 no 2_775
F19 H13 3.0367 no 1_455
F19 H24 3.1661 no 2_675
F20 H32C 2.9838 no 1_445
F20 H33C 2.8695 no 1_445
F21 H5 2.7023 no 1_455
F22 H32C 2.8993 no 1_445
F23 H13 2.5094 no .
F23 H24 3.0795 no 2_775
F23 H25 2.9765 no 2_775
F23 H55 3.2172 no 1_655
F24 H7 3.4335 no .
F24 H11 2.9841 no 2_775
F24 H13 2.8268 no .
F24 H14 2.7125 no .
F25 H23 3.5571 no 1_545
F25 H55 3.1058 no 1_655
F26 H10 2.9537 no 2_775
F26 H33A 2.6686 no 2_775
F26 H33C 3.2348 no 2_775
F27 H33A 3.0059 no 2_775
F27 H33C 3.0993 no 2_775
F27 H55 3.1880 no 2_665
F28 H24 2.6270 no 1_545
F28 H55 3.0006 no 2_665
F28 H62 3.0767 no 2_765
F29 H32C 3.5115 no 1_445
F29 H33C 3.3582 no 1_445
F30 H33B 3.4034 no 1_445
F31 H32A 2.8929 no 1_445
F31 H32C 3.3380 no 1_445
F32 H8 2.6419 no 1_545
F32 H25 3.2818 no 1_545
C4 H31B 3.4426 no 2_776
C5 H31B 3.1642 no 2_776
C5 H31C 3.0729 no 2_776
C6 H31A 3.4302 no 2_776
C6 H31B 3.5754 no 2_776
C6 H31C 3.0079 no 2_776
C6 H61 3.5941 no .
C7 H61 3.5946 no .
C10 H62 3.5202 no 2_775
C12 H13 3.5351 no 2_775
C17 H5 3.2091 no 2_776
C24 H62 3.0413 no 2_775
C25 H62 3.1890 no 2_775
C26 H39 3.5369 no 1_655
C31 H5 3.5547 no 2_776
C31 H39 3.4600 no 1_655
C36 H35B 3.1475 no 1_455
C37 H7 3.2841 no .
C37 H35B 3.0097 no 1_455
C38 H7 2.9537 no .
C38 H35B 2.8938 no 1_455
C39 H7 3.2019 no .
C39 H31A 3.1383 no 1_455
C39 H35B 2.9422 no 1_455
C40 H31A 3.4341 no 1_455
C40 H35B 3.0202 no 1_455
C41 H35B 3.0882 no 1_455
C42 H7 3.3021 no .
C42 H34B 3.5531 no 1_455
C43 H31A 3.3511 no 1_455
C43 H39 3.4449 no 2_676
C44 H23 3.2054 no 1_545
C45 H22 3.5402 no 1_545
C45 H23 3.5105 no 1_545
C46 H22 3.2261 no 1_545
C47 H22 3.4894 no 1_545
C48 H23 3.5823 no 1_545
C49 H23 3.2291 no 1_545
C50 H22 3.5589 no 1_545
C59 H32C 3.5955 no 1_445
C60 H23 2.8769 no 1_545
C61 H11 3.3251 no 2_775
C61 H23 2.8314 no 1_545
C62 H10 2.9920 no 2_775
C62 H11 3.3955 no 2_775
C62 H23 3.0099 no 1_545
C63 H10 3.5823 no 2_775
C63 H11 3.0344 no 2_775
C63 H23 2.8971 no 1_545
C64 H10 3.3993 no 2_775
C64 H23 3.0250 no 1_545
C64 H24 3.3656 no 1_545
C65 H23 2.9403 no 1_545
C65 H24 3.5633 no 1_545
C66 H11 3.3531 no 2_775
C66 H13 3.2487 no .
C67 H24 3.4288 no 1_545
C67 H33A 3.2529 no 2_775
H4 F2 3.4657 no 2_776
H5 F2 2.5064 no 2_776
H5 F21 2.7023 no 1_655
H5 C17 3.2091 no 2_776
H5 C31 3.5547 no 2_776
H5 H31B 3.2188 no 2_776
H5 H31C 3.0386 no 2_776
H7 F7 2.6008 no .
H7 F8 2.9514 no 2_676
H7 F24 3.4335 no .
H7 C37 3.2841 no .
H7 C38 2.9537 no .
H7 C39 3.2019 no .
H7 C42 3.3021 no .
H7 H39 3.4907 no .
H7 H61 3.1997 no .
H8 Cl2 3.3006 no 2_775
H8 F7 2.4709 no .
H8 F8 3.3465 no 2_676
H8 F16 2.5530 no 1_565
H8 F32 2.6419 no 1_565
H10 F26 2.9537 no 2_775
H10 C62 2.9920 no 2_775
H10 C63 3.5823 no 2_775
H10 C64 3.3993 no 2_775
H10 H62 2.8450 no 2_775
H11 F24 2.9841 no 2_775
H11 C61 3.3251 no 2_775
H11 C62 3.3955 no 2_775
H11 C63 3.0344 no 2_775
H11 C66 3.3531 no 2_775
H11 H37 3.3189 no 2_775
H11 H61 3.5869 no 2_775
H13 F19 3.0367 no 1_655
H13 F23 2.5094 no .
H13 F24 2.8268 no .
H13 C12 3.5351 no 2_775
H13 C66 3.2487 no .
H13 H25 3.1449 no 2_775
H14 Cl2 3.4912 no 2_775
H14 F24 2.7125 no .
H22 F11 2.9170 no 1_565
H22 C45 3.5402 no 1_565
H22 C46 3.2261 no 1_565
H22 C47 3.4894 no 1_565
H22 C50 3.5589 no 1_565
H23 F25 3.5571 no 1_565
H23 C44 3.2054 no 1_565
H23 C45 3.5105 no 1_565
H23 C48 3.5823 no 1_565
H23 C49 3.2291 no 1_565
H23 C60 2.8769 no 1_565
H23 C61 2.8314 no 1_565
H23 C62 3.0099 no 1_565
H23 C63 2.8971 no 1_565
H23 C64 3.0250 no 1_565
H23 C65 2.9403 no 1_565
H23 H49 3.5308 no 1_565
H23 H61 3.3493 no 1_565
H23 H62 3.5923 no 1_565
H23 H65 3.4914 no 1_565
H24 F14 3.3366 no 1_565
H24 F19 3.1661 no 2_675
H24 F23 3.0795 no 2_775
H24 F28 2.6270 no 1_565
H24 C64 3.3656 no 1_565
H24 C65 3.5633 no 1_565
H24 C67 3.4288 no 1_565
H24 H62 3.0649 no 2_775
H25 Cl2 2.9481 no 2_775
H25 F23 2.9765 no 2_775
H25 F32 3.2818 no 1_565
H25 H13 3.1449 no 2_775
H25 H62 3.3175 no 2_775
H31A F1 2.9726 no 2_776
H31A F8 2.5748 no 1_655
H31A C6 3.4302 no 2_776
H31A C39 3.1383 no 1_655
H31A C40 3.4341 no 1_655
H31A C43 3.3511 no 1_655
H31A H39 2.7294 no 1_655
H31B F1 2.8142 no 2_776
H31B C4 3.4426 no 2_776
H31B C5 3.1642 no 2_776
H31B C6 3.5754 no 2_776
H31B H5 3.2188 no 2_776
H31C Cl1 3.0353 no 2_776
H31C C5 3.0729 no 2_776
H31C C6 3.0079 no 2_776
H31C H5 3.0386 no 2_776
H32A F6 3.1750 no 1_655
H32A F9 3.5536 no 2_776
H32A F12 3.0727 no 2_776
H32A F15 3.0916 no 1_665
H32A F31 2.8929 no 1_665
H32C F20 2.9838 no 1_665
H32C F22 2.8993 no 1_665
H32C F29 3.5115 no 1_665
H32C F31 3.3380 no 1_665
H32C C59 3.5955 no 1_665
H33A F26 2.6686 no 2_775
H33A F27 3.0059 no 2_775
H33A C67 3.2529 no 2_775
H33B F5 3.2833 no 1_655
H33B F6 3.1231 no 1_655
H33B F18 2.8718 no 2_775
H33B F30 3.4034 no 1_665
H33C F20 2.8695 no 1_665
H33C F26 3.2348 no 2_775
H33C F27 3.0993 no 2_775
H33C F29 3.3582 no 1_665
H34A F17 2.9439 no 1_655
H34B F5 2.8085 no 1_655
H34B F17 2.9530 no 1_655
H34B C42 3.5531 no 1_655
H34B H37 3.4683 no 1_655
H34C F5 3.5480 no 1_655
H34C F17 3.5396 no 1_655
H35A F1 2.9704 no 2_776
H35A F2 2.9032 no 2_776
H35B C36 3.1475 no 1_655
H35B C37 3.0097 no 1_655
H35B C38 2.8938 no 1_655
H35B C39 2.9422 no 1_655
H35B C40 3.0202 no 1_655
H35B C41 3.0882 no 1_655
H35B H37 3.5486 no 1_655
H35B H39 3.4632 no 1_655
H37 H11 3.3189 no 2_775
H37 H34B 3.4683 no 1_455
H37 H35B 3.5486 no 1_455
H39 F8 3.0196 no 2_676
H39 F9 2.7188 no 2_676
H39 C26 3.5369 no 1_455
H39 C31 3.4600 no 1_455
H39 C43 3.4449 no 2_676
H39 H7 3.4907 no .
H39 H31A 2.7294 no 1_455
H39 H35B 3.4632 no 1_455
H41 F13 3.5274 no 2_666
H45 Cl1 2.9959 no .
H47 F10 2.6110 no 2_666
H49 H23 3.5308 no 1_545
H55 F23 3.2172 no 1_455
H55 F25 3.1058 no 1_455
H55 F27 3.1880 no 2_665
H55 F28 3.0006 no 2_665
H57 F13 3.3164 no 2_666
H61 Cl1 3.0483 no .
H61 C6 3.5941 no .
H61 C7 3.5946 no .
H61 H7 3.1997 no .
H61 H11 3.5869 no 2_775
H61 H23 3.3493 no 1_545
H62 F28 3.0767 no 2_765
H62 C10 3.5202 no 2_775
H62 C24 3.0413 no 2_775
H62 C25 3.1890 no 2_775
H62 H10 2.8450 no 2_775
H62 H23 3.5923 no 1_545
H62 H24 3.0649 no 2_775
H62 H25 3.3175 no 2_775
H65 H23 3.4914 no 1_545

loop_
_geom_torsion_atom_site_label_1
_geom_torsion_atom_site_label_2
_geom_torsion_atom_site_label_3
_geom_torsion_atom_site_label_4
_geom_torsion
_geom_torsion_publ_flag
C1 Ir1 C2 N1 105.9(3) no
C1 Ir1 C2 C1 0.00(16) no
C1 Ir1 C2 C9 -121.9(4) no
C2 Ir1 C1 C2 0.00(16) no
C2 Ir1 C1 C3 121.0(4) no
C2 Ir1 C1 C15 -122.4(3) no
C1 Ir1 C15 C1 0.00(19) no
C1 Ir1 C15 C16 122.3(5) no
C1 Ir1 C15 C20 -126.2(4) no
C15 Ir1 C1 C2 122.4(3) no
C15 Ir1 C1 C3 -116.6(5) no
C15 Ir1 C1 C15 0.00(19) no
C1 Ir1 C20 C15 32.91(17) no
C1 Ir1 C20 C19 141.1(3) no
C1 Ir1 C20 C21 -75.7(3) no
C20 Ir1 C1 C2 88.58(18) no
C20 Ir1 C1 C3 -150.4(4) no
C20 Ir1 C1 C15 -33.82(17) no
C1 Ir1 C26 C27 -157.83(16) no
C1 Ir1 C26 C30 81.7(3) no
C1 Ir1 C26 C31 -44.5(5) no
C26 Ir1 C1 C2 -154.18(18) no
C26 Ir1 C1 C3 -33.1(5) no
C26 Ir1 C1 C15 83.4(3) no
C1 Ir1 C27 C26 54.1(5) no
C1 Ir1 C27 C28 169.5(4) no
C1 Ir1 C27 C32 -74.0(7) no
C27 Ir1 C1 C2 167.9(4) no
C27 Ir1 C1 C3 -71.1(6) no
C27 Ir1 C1 C15 45.5(5) no
C1 Ir1 C29 C28 160.00(18) no
C1 Ir1 C29 C30 -82.8(4) no
C1 Ir1 C29 C34 41.4(5) no
C29 Ir1 C1 C2 -75.3(3) no
C29 Ir1 C1 C3 45.7(5) no
C29 Ir1 C1 C15 162.3(2) no
C1 Ir1 C30 C26 -120.0(3) no
C1 Ir1 C30 C29 119.3(3) no
C1 Ir1 C30 C35 1.1(7) no
C30 Ir1 C1 C2 -115.1(3) no
C30 Ir1 C1 C3 5.9(5) no
C30 Ir1 C1 C15 122.5(3) no
C2 Ir1 C15 C1 36.36(17) no
C2 Ir1 C15 C16 158.7(4) no
C2 Ir1 C15 C20 -89.8(2) no
C15 Ir1 C2 N1 71.1(3) no
C15 Ir1 C2 C1 -34.85(15) no
C15 Ir1 C2 C9 -156.7(3) no
C2 Ir1 C20 C15 75.78(19) no
C2 Ir1 C20 C19 -176.0(3) no
C2 Ir1 C20 C21 -32.8(3) no
C20 Ir1 C2 N1 28.9(2) no
C20 Ir1 C2 C1 -77.08(16) no
C20 Ir1 C2 C9 161.0(3) no
C2 Ir1 C26 C27 150.8(4) no
C2 Ir1 C26 C30 30.3(6) no
C2 Ir1 C26 C31 -95.8(5) no
C26 Ir1 C2 N1 175.5(4) no
C26 Ir1 C2 C1 69.5(5) no
C26 Ir1 C2 C9 -52.4(6) no
C2 Ir1 C27 C26 -149.2(4) no
C2 Ir1 C27 C28 -33.9(6) no
C2 Ir1 C27 C32 82.7(6) no
C27 Ir1 C2 N1 -61.3(5) no
C27 Ir1 C2 C1 -167.2(4) no
C27 Ir1 C2 C9 70.9(6) no
C2 Ir1 C28 C27 166.73(16) no
C2 Ir1 C28 C29 -81.4(3) no
C2 Ir1 C28 C33 41.3(5) no
C28 Ir1 C2 N1 -86.2(3) no
C28 Ir1 C2 C1 167.84(19) no
C28 Ir1 C2 C9 46.0(4) no
C2 Ir1 C29 C28 117.9(3) no
C2 Ir1 C29 C30 -124.9(3) no
C2 Ir1 C29 C34 -0.7(5) no
C29 Ir1 C2 N1 -128.0(3) no
C29 Ir1 C2 C1 126.11(19) no
C29 Ir1 C2 C9 4.2(4) no
C2 Ir1 C30 C26 -166.89(17) no
C2 Ir1 C30 C29 72.4(3) no
C2 Ir1 C30 C35 -45.8(7) no
C30 Ir1 C2 N1 -163.8(3) no
C30 Ir1 C2 C1 90.3(3) no
C30 Ir1 C2 C9 -31.6(4) no
C15 Ir1 C20 C15 -0.0(2) no
C15 Ir1 C20 C19 108.2(4) no
C15 Ir1 C20 C21 -108.6(4) no
C20 Ir1 C15 C1 126.2(4) no
C20 Ir1 C15 C16 -111.5(5) no
C20 Ir1 C15 C20 0.0(2) no
C15 Ir1 C26 C27 -114.1(2) no
C15 Ir1 C26 C30 125.4(2) no
C15 Ir1 C26 C31 -0.7(5) no
C26 Ir1 C15 C1 -120.7(2) no
C26 Ir1 C15 C16 1.6(4) no
C26 Ir1 C15 C20 113.1(3) no
C15 Ir1 C27 C26 87.0(3) no
C15 Ir1 C27 C28 -157.67(16) no
C15 Ir1 C27 C32 -41.1(5) no
C27 Ir1 C15 C1 -161.69(18) no
C27 Ir1 C15 C16 -39.4(4) no
C27 Ir1 C15 C20 72.2(3) no
C15 Ir1 C28 C27 53.6(6) no
C15 Ir1 C28 C29 165.5(4) no
C15 Ir1 C28 C33 -71.8(8) no
C28 Ir1 C15 C1 160.0(5) no
C28 Ir1 C15 C16 -77.7(6) no
C28 Ir1 C15 C20 33.8(6) no
C15 Ir1 C30 C26 -75.7(4) no
C15 Ir1 C30 C29 163.6(2) no
C15 Ir1 C30 C35 45.4(7) no
C30 Ir1 C15 C1 -83.1(4) no
C30 Ir1 C15 C16 39.2(5) no
C30 Ir1 C15 C20 150.7(3) no
C20 Ir1 C26 C27 -68.6(3) no
C20 Ir1 C26 C30 170.90(17) no
C20 Ir1 C26 C31 44.7(5) no
C26 Ir1 C20 C15 -90.3(3) no
C26 Ir1 C20 C19 17.9(4) no
C26 Ir1 C20 C21 161.1(3) no
C20 Ir1 C27 C26 126.55(19) no
C20 Ir1 C27 C28 -118.14(18) no
C20 Ir1 C27 C32 -1.5(5) no
C27 Ir1 C20 C15 -125.3(2) no
C27 Ir1 C20 C19 -17.1(3) no
C27 Ir1 C20 C21 126.1(3) no
C20 Ir1 C28 C27 78.0(3) no
C20 Ir1 C28 C29 -170.10(18) no
C20 Ir1 C28 C33 -47.4(6) no
C28 Ir1 C20 C15 -165.5(3) no
C28 Ir1 C20 C19 -57.3(4) no
C28 Ir1 C20 C21 85.8(4) no
C20 Ir1 C29 C28 23.2(7) no
C20 Ir1 C29 C30 140.4(5) no
C20 Ir1 C29 C34 -95.4(7) no
C29 Ir1 C20 C15 177.8(5) no
C29 Ir1 C20 C19 -74.0(7) no
C29 Ir1 C20 C21 69.2(7) no
C20 Ir1 C30 C26 -20.1(7) no
C20 Ir1 C30 C29 -140.8(4) no
C20 Ir1 C30 C35 101.0(7) no
C30 Ir1 C20 C15 -76.7(6) no
C30 Ir1 C20 C19 31.6(7) no
C30 Ir1 C20 C21 174.7(4) no
C26 Ir1 C27 C26 0.0(2) no
C26 Ir1 C27 C28 115.3(4) no
C26 Ir1 C27 C32 -128.1(6) no
C27 Ir1 C26 C27 0.0(2) no
C27 Ir1 C26 C30 -120.5(4) no
C27 Ir1 C26 C31 113.4(5) no
C26 Ir1 C28 C27 -37.2(2) no
C26 Ir1 C28 C29 74.7(3) no
C26 Ir1 C28 C33 -162.6(6) no
C28 Ir1 C26 C27 40.4(2) no
C28 Ir1 C26 C30 -80.1(3) no
C28 Ir1 C26 C31 153.7(5) no
C26 Ir1 C29 C28 -82.7(3) no
C26 Ir1 C29 C30 34.5(3) no
C26 Ir1 C29 C34 158.7(5) no
C29 Ir1 C26 C27 85.4(3) no
C29 Ir1 C26 C30 -35.1(3) no
C29 Ir1 C26 C31 -161.2(5) no
C26 Ir1 C30 C26 -0.0(3) no
C26 Ir1 C30 C29 -120.7(5) no
C26 Ir1 C30 C35 121.1(7) no
C30 Ir1 C26 C27 120.5(4) no
C30 Ir1 C26 C30 0.0(3) no
C30 Ir1 C26 C31 -126.2(6) no
C27 Ir1 C28 C27 0.0(2) no
C27 Ir1 C28 C29 111.9(4) no
C27 Ir1 C28 C33 -125.4(6) no
C28 Ir1 C27 C26 -115.3(4) no
C28 Ir1 C27 C28 0.0(3) no
C28 Ir1 C27 C32 116.6(6) no
C27 Ir1 C29 C28 -41.3(3) no
C27 Ir1 C29 C30 75.9(3) no
C27 Ir1 C29 C34 -159.9(5) no
C29 Ir1 C27 C26 -74.2(3) no
C29 Ir1 C27 C28 41.1(2) no
C29 Ir1 C27 C32 157.7(5) no
C27 Ir1 C30 C26 35.9(3) no
C27 Ir1 C30 C29 -84.7(3) no
C27 Ir1 C30 C35 157.0(7) no
C30 Ir1 C27 C26 -34.2(3) no
C30 Ir1 C27 C28 81.1(3) no
C30 Ir1 C27 C32 -162.3(5) no
C28 Ir1 C29 C28 0.0(3) no
C28 Ir1 C29 C30 117.2(5) no
C28 Ir1 C29 C34 -118.6(6) no
C29 Ir1 C28 C27 -111.9(5) no
C29 Ir1 C28 C29 0.0(3) no
C29 Ir1 C28 C33 122.7(7) no
C28 Ir1 C30 C26 81.2(3) no
C28 Ir1 C30 C29 -39.5(3) no
C28 Ir1 C30 C35 -157.7(7) no
C30 Ir1 C28 C27 -76.4(3) no
C30 Ir1 C28 C29 35.4(3) no
C30 Ir1 C28 C33 158.1(6) no
C29 Ir1 C30 C26 120.7(5) no
C29 Ir1 C30 C29 -0.0(3) no
C29 Ir1 C30 C35 -118.2(8) no
C30 Ir1 C29 C28 -117.2(5) no
C30 Ir1 C29 C30 -0.0(3) no
C30 Ir1 C29 C34 124.2(7) no
F30 F14 C51 F15 34.0(11) no
F30 F14 C51 F16 137.7(10) no
F30 F14 C51 F30 -0.0(9) no
F30 F14 C51 F31 18.0(10) no
F30 F14 C51 F32 146.0(10) no
F30 F14 C51 C48 -101.7(11) no
C51 F14 F30 F31 -17.8(10) no
C51 F14 F30 C51 0.0(2) no
F31 F15 C51 F14 -39.9(13) no
F31 F15 C51 F16 -149.5(12) no
F31 F15 C51 F30 -26.6(12) no
F31 F15 C51 F31 0.0(11) no
F31 F15 C51 F32 -138.4(12) no
F31 F15 C51 C48 95.7(12) no
C51 F15 F31 F30 24.5(11) no
C51 F15 F31 C51 0.0(2) no
F32 F16 C51 F14 25.4(17) no
F32 F16 C51 F15 147.8(16) no
F32 F16 C51 F30 44.0(17) no
F32 F16 C51 F31 134.1(16) no
F32 F16 C51 C48 -96.1(16) no
C51 F16 F32 C51 0.0(3) no
F29 F20 C59 F21 32.7(9) no
F29 F20 C59 F22 146.4(9) no
F29 F20 C59 F29 0.0(8) no
F29 F20 C59 C56 -93.2(9) no
C59 F20 F29 C59 -0.00(19) no
F20 F29 C59 F20 0.0(5) no
F20 F29 C59 F21 -150.0(9) no
F20 F29 C59 F22 -39.1(10) no
F20 F29 C59 C56 96.2(9) no
F14 F30 F31 F15 -8(3) no
F14 F30 F31 C51 22.6(14) no
F14 F30 C51 F14 -0.0(6) no
F14 F30 C51 F15 -150.6(10) no
F14 F30 C51 F16 -49.8(12) no
F14 F30 C51 F31 -161.8(11) no
F14 F30 C51 F32 -35.6(11) no
F14 F30 C51 C48 88.9(10) no
F31 F30 C51 F14 161.8(10) no
F31 F30 C51 F15 11.2(5) no
F31 F30 C51 F16 112.1(7) no
F31 F30 C51 F31 0.0(5) no
F31 F30 C51 F32 126.3(6) no
F31 F30 C51 C48 -109.3(6) no
C51 F30 F31 F15 -30.9(14) no
C51 F30 F31 C51 0.0(3) no
F15 F31 C51 F14 145.7(11) no
F15 F31 C51 F15 0.0(6) no
F15 F31 C51 F16 34.1(13) no
F15 F31 C51 F30 153.1(12) no
F15 F31 C51 F32 52.1(14) no
F15 F31 C51 C48 -94.9(11) no
F30 F31 C51 F14 -7.4(4) no
F30 F31 C51 F15 -153.1(11) no
F30 F31 C51 F16 -118.9(6) no
F30 F31 C51 F30 0.0(4) no
F30 F31 C51 F32 -100.9(8) no
F30 F31 C51 C48 112.1(6) no
F16 F32 C51 F14 -155.5(16) no
F16 F32 C51 F15 -34.6(17) no
F16 F32 C51 F30 -141.8(15) no
F16 F32 C51 F31 -55.5(19) no
F16 F32 C51 C48 91.7(16) no
C2 N1 C21 C20 -6.4(5) no
C2 N1 C21 C22 179.7(3) no
C21 N1 C2 Ir1 -21.8(4) no
C21 N1 C2 C1 55.5(5) no
C21 N1 C2 C9 -156.9(3) no
C2 N1 C25 C24 -179.9(3) no
C25 N1 C2 Ir1 163.1(3) no
C25 N1 C2 C1 -119.6(4) no
C25 N1 C2 C9 28.0(5) no
C21 N1 C25 C24 5.3(6) no
C25 N1 C21 C20 168.8(4) no
C25 N1 C21 C22 -5.2(6) no
Ir1 C1 C2 Ir1 0.0 no
Ir1 C1 C2 N1 -107.7(3) no
Ir1 C1 C2 C9 110.6(4) no
Ir1 C1 C3 C4 8.1(6) no
Ir1 C1 C3 C8 -174.5(3) no
Ir1 C1 C15 Ir1 0.0 no
Ir1 C1 C15 C16 -122.0(4) no
Ir1 C1 C15 C20 56.2(3) no
C2 C1 C3 C4 101.0(5) no
C2 C1 C3 C8 -81.6(5) no
C3 C1 C2 Ir1 -126.1(5) no
C3 C1 C2 N1 126.2(4) no
C3 C1 C2 C9 -15.5(7) no
C2 C1 C15 Ir1 -57.1(3) no
C2 C1 C15 C16 -179.1(4) no
C2 C1 C15 C20 -0.9(5) no
C15 C1 C2 Ir1 58.5(3) no
C15 C1 C2 N1 -49.2(5) no
C15 C1 C2 C9 169.1(4) no
C3 C1 C15 Ir1 127.2(4) no
C3 C1 C15 C16 5.2(7) no
C3 C1 C15 C20 -176.6(4) no
C15 C1 C3 C4 -84.1(5) no
C15 C1 C3 C8 93.3(5) no
Ir1 C2 C9 C10 -81.9(4) no
Ir1 C2 C9 C14 96.0(5) no
N1 C2 C9 C10 50.8(5) no
N1 C2 C9 C14 -131.3(4) no
C1 C2 C9 C10 -167.5(4) no
C1 C2 C9 C14 10.4(7) no
C1 C3 C4 C5 178.8(4) no
C1 C3 C8 C7 -177.8(4) no
C4 C3 C8 C7 -0.3(6) no
C8 C3 C4 C5 1.4(7) no
C3 C4 C5 C6 -1.5(8) no
C4 C5 C6 Cl1 -178.5(4) no
C4 C5 C6 C7 0.5(7) no
Cl1 C6 C7 C8 179.5(3) no
C5 C6 C7 C8 0.5(7) no
C6 C7 C8 C3 -0.6(6) no
C2 C9 C10 C11 178.5(4) no
C2 C9 C14 C13 -177.9(4) no
C10 C9 C14 C13 0.0(7) no
C14 C9 C10 C11 0.5(7) no
C9 C10 C11 C12 -0.4(7) no
C10 C11 C12 Cl2 -179.9(4) no
C10 C11 C12 C13 -0.2(7) no
Cl2 C12 C13 C14 -179.7(3) no
C11 C12 C13 C14 0.7(8) no
C12 C13 C14 C9 -0.6(8) no
Ir1 C15 C16 F1 -99.0(5) no
Ir1 C15 C16 C17 81.6(5) no
Ir1 C15 C20 Ir1 0.0 no
Ir1 C15 C20 C19 -114.2(3) no
Ir1 C15 C20 C21 106.3(3) no
C1 C15 C16 F1 -6.8(7) no
C1 C15 C16 C17 173.9(4) no
C1 C15 C20 Ir1 -56.2(3) no
C1 C15 C20 C19 -170.4(4) no
C1 C15 C20 C21 50.1(5) no
C16 C15 C20 Ir1 122.2(4) no
C16 C15 C20 C19 8.0(6) no
C16 C15 C20 C21 -131.5(4) no
C20 C15 C16 F1 175.1(4) no
C20 C15 C16 C17 -4.3(6) no
F1 C16 C17 F2 -0.5(7) no
F1 C16 C17 C18 178.3(4) no
C15 C16 C17 F2 178.9(4) no
C15 C16 C17 C18 -2.3(7) no
F2 C17 C18 F3 5.4(6) no
F2 C17 C18 C19 -176.3(4) no
C16 C17 C18 F3 -173.4(4) no
C16 C17 C18 C19 4.9(7) no
F3 C18 C19 F4 -3.5(7) no
F3 C18 C19 C20 177.7(4) no
C17 C18 C19 F4 178.3(4) no
C17 C18 C19 C20 -0.6(7) no
F4 C19 C20 Ir1 95.3(4) no
F4 C19 C20 C15 175.4(3) no
F4 C19 C20 C21 -46.3(5) no
C18 C19 C20 Ir1 -85.8(5) no
C18 C19 C20 C15 -5.7(6) no
C18 C19 C20 C21 132.6(5) no
Ir1 C20 C21 N1 31.4(4) no
Ir1 C20 C21 C22 -155.2(3) no
C15 C20 C21 N1 -45.6(4) no
C15 C20 C21 C22 127.8(4) no
C19 C20 C21 N1 175.7(3) no
C19 C20 C21 C22 -10.9(6) no
N1 C21 C22 C23 0.6(6) no
C20 C21 C22 C23 -172.3(4) no
C21 C22 C23 C24 3.7(6) no
C22 C23 C24 C25 -3.6(6) no
C23 C24 C25 N1 -0.9(6) no
Ir1 C26 C27 Ir1 0.0 no
Ir1 C26 C27 C28 -61.8(3) no
Ir1 C26 C27 C32 124.9(5) no
Ir1 C26 C30 Ir1 -0.0 no
Ir1 C26 C30 C29 59.3(4) no
Ir1 C26 C30 C35 -129.2(5) no
C27 C26 C30 Ir1 -60.0(4) no
C27 C26 C30 C29 -0.7(7) no
C27 C26 C30 C35 170.9(5) no
C30 C26 C27 Ir1 62.1(5) no
C30 C26 C27 C28 0.2(6) no
C30 C26 C27 C32 -173.0(5) no
C31 C26 C27 Ir1 -119.1(5) no
C31 C26 C27 C28 179.1(5) no
C31 C26 C27 C32 5.8(8) no
C31 C26 C30 Ir1 121.4(6) no
C31 C26 C30 C29 -179.3(5) no
C31 C26 C30 C35 -7.8(9) no
Ir1 C27 C28 Ir1 0.0 no
Ir1 C27 C28 C29 -64.7(3) no
Ir1 C27 C28 C33 124.0(6) no
C26 C27 C28 Ir1 64.9(4) no
C26 C27 C28 C29 0.2(6) no
C26 C27 C28 C33 -171.2(5) no
C32 C27 C28 Ir1 -121.3(6) no
C32 C27 C28 C29 174.0(5) no
C32 C27 C28 C33 2.7(9) no
Ir1 C28 C29 Ir1 0.0 no
Ir1 C28 C29 C30 -65.3(4) no
Ir1 C28 C29 C34 122.3(6) no
C27 C28 C29 Ir1 64.6(4) no
C27 C28 C29 C30 -0.6(6) no
C27 C28 C29 C34 -173.1(5) no
C33 C28 C29 Ir1 -123.7(7) no
C33 C28 C29 C30 171.0(6) no
C33 C28 C29 C34 -1.5(10) no
Ir1 C29 C30 Ir1 0.0 no
Ir1 C29 C30 C26 -60.8(4) no
Ir1 C29 C30 C35 127.7(6) no
C28 C29 C30 Ir1 61.6(4) no
C28 C29 C30 C26 0.8(7) no
C28 C29 C30 C35 -170.8(5) no
C34 C29 C30 Ir1 -126.1(7) no
C34 C29 C30 C26 173.2(6) no
C34 C29 C30 C35 1.6(10) no
C37 C36 C41 C40 -3.6(7) no
C41 C36 C37 C38 1.0(7) no
C37 C36 B1 C44 154.7(4) no
C37 C36 B1 C52 -83.5(5) no
C37 C36 B1 C60 39.2(6) no
B1 C36 C37 C38 175.9(4) no
C41 C36 B1 C44 -30.7(6) no
C41 C36 B1 C52 91.1(5) no
C41 C36 B1 C60 -146.2(4) no
B1 C36 C41 C40 -178.4(4) no
C36 C37 C38 C39 2.3(7) no
C36 C37 C38 C42 179.6(4) no
C37 C38 C39 C40 -2.9(7) no
C37 C38 C42 F5 24.6(6) no
C37 C38 C42 F6 146.0(5) no
C37 C38 C42 F7 -95.6(6) no
C39 C38 C42 F5 -158.0(4) no
C39 C38 C42 F6 -36.6(7) no
C39 C38 C42 F7 81.9(5) no
C42 C38 C39 C40 179.6(4) no
C38 C39 C40 C41 0.4(7) no
C38 C39 C40 C43 176.2(4) no
C39 C40 C41 C36 2.9(7) no
C39 C40 C43 F8 19.7(7) no
C39 C40 C43 F9 -99.0(5) no
C39 C40 C43 F10 141.8(5) no
C41 C40 C43 F8 -164.5(5) no
C41 C40 C43 F9 76.8(6) no
C41 C40 C43 F10 -42.4(6) no
C43 C40 C41 C36 -172.9(4) no
C45 C44 C49 C48 -0.0(6) no
C49 C44 C45 C46 -2.1(6) no
C45 C44 B1 C36 -26.3(5) no
C45 C44 B1 C52 -144.0(4) no
C45 C44 B1 C60 94.3(4) no
B1 C44 C45 C46 -178.2(3) no
C49 C44 B1 C36 157.8(4) no
C49 C44 B1 C52 40.0(5) no
C49 C44 B1 C60 -81.6(5) no
B1 C44 C49 C48 176.2(3) no
C44 C45 C46 C47 1.7(6) no
C44 C45 C46 C50 -178.1(3) no
C45 C46 C47 C48 0.9(6) no
C45 C46 C50 F11 -69.2(5) no
C45 C46 C50 F12 49.2(6) no
C45 C46 C50 F13 172.2(4) no
C47 C46 C50 F11 111.0(5) no
C47 C46 C50 F12 -130.5(4) no
C47 C46 C50 F13 -7.6(6) no
C50 C46 C47 C48 -179.4(4) no
C46 C47 C48 C49 -2.9(6) no
C46 C47 C48 C51 178.4(4) no
C47 C48 C49 C44 2.6(6) no
C47 C48 C51 F14 -156.5(4) no
C47 C48 C51 F15 64.5(6) no
C47 C48 C51 F16 -39.6(6) no
C47 C48 C51 F30 177.6(4) no
C47 C48 C51 F31 91.6(6) no
C47 C48 C51 F32 -60.8(5) no
C49 C48 C51 F14 24.8(6) no
C49 C48 C51 F15 -114.2(5) no
C49 C48 C51 F16 141.8(4) no
C49 C48 C51 F30 -1.1(6) no
C49 C48 C51 F31 -87.0(5) no
C49 C48 C51 F32 120.5(5) no
C51 C48 C49 C44 -178.8(4) no
C53 C52 C57 C56 1.2(6) no
C57 C52 C53 C54 -2.7(6) no
C53 C52 B1 C36 87.7(4) no
C53 C52 B1 C44 -149.8(4) no
C53 C52 B1 C60 -34.1(5) no
B1 C52 C53 C54 -177.4(3) no
C57 C52 B1 C36 -86.7(4) no
C57 C52 B1 C44 35.8(5) no
C57 C52 B1 C60 151.5(4) no
B1 C52 C57 C56 176.0(3) no
C52 C53 C54 C55 1.7(6) no
C52 C53 C54 C58 -176.8(4) no
C53 C54 C55 C56 0.8(6) no
C53 C54 C58 F17 -62.8(5) no
C53 C54 C58 F18 55.8(6) no
C53 C54 C58 F19 175.6(4) no
C55 C54 C58 F17 118.7(5) no
C55 C54 C58 F18 -122.7(5) no
C55 C54 C58 F19 -2.9(6) no
C58 C54 C55 C56 179.3(4) no
C54 C55 C56 C57 -2.2(6) no
C54 C55 C56 C59 -179.1(4) no
C55 C56 C57 C52 1.2(6) no
C55 C56 C59 F20 62.6(5) no
C55 C56 C59 F21 -63.5(6) no
C55 C56 C59 F22 175.7(4) no
C55 C56 C59 F29 37.0(6) no
C57 C56 C59 F20 -114.2(5) no
C57 C56 C59 F21 119.7(5) no
C57 C56 C59 F22 -1.1(6) no
C57 C56 C59 F29 -139.8(4) no
C59 C56 C57 C52 177.9(4) no
C61 C60 C65 C64 -0.6(6) no
C65 C60 C61 C63 -0.7(6) no
C61 C60 B1 C36 39.6(5) no
C61 C60 B1 C44 -81.8(4) no
C61 C60 B1 C52 157.4(4) no
B1 C60 C61 C63 172.0(3) no
C65 C60 B1 C36 -148.2(4) no
C65 C60 B1 C44 90.4(5) no
C65 C60 B1 C52 -30.4(5) no
B1 C60 C65 C64 -173.2(4) no
C60 C61 C63 C62 1.1(6) no
C60 C61 C63 C66 -177.9(4) no
C63 C62 C64 C65 -1.1(6) no
C63 C62 C64 C67 179.9(4) no
C64 C62 C63 C61 -0.2(6) no
C64 C62 C63 C66 178.8(4) no
C61 C63 C66 F23 -166.7(4) no
C61 C63 C66 F24 -46.9(6) no
C61 C63 C66 F25 74.0(5) no
C62 C63 C66 F23 14.3(6) no
C62 C63 C66 F24 134.1(4) no
C62 C63 C66 F25 -105.0(5) no
C62 C64 C65 C60 1.5(6) no
C62 C64 C67 F26 -42.2(6) no
C62 C64 C67 F27 -161.2(4) no
C62 C64 C67 F28 77.2(5) no
C65 C64 C67 F26 138.8(4) no
C65 C64 C67 F27 19.8(6) no
C65 C64 C67 F28 -101.7(5) no
C67 C64 C65 C60 -179.5(4) no
